data_7226969
loop_
_publ_author_name
'Le\'sniewska, Barbara'
'Coleman, Anthony W.'
'Tauran, Yannick'
'Perret, Florent'
'Suwi\'nska, Kinga'

_publ_section_title
;
 Pseudopolymorphs -- a variety of self-organization of
 para-sulphonato-calix[8]arene and phenanthroline in the solid state
;
_journal_issue 46
_journal_name_full CrystEngComm
_journal_page_first 8858
_journal_paper_doi 10.1039/C6CE01753C
_journal_volume 18
_journal_year 2016
_chemical_formula_moiety 'C56 H40 O32 S8 8-, 8(C12 H9 N2 1+), 15H2O'
_chemical_formula_sum 'C152 H142 N16 O47 S8'
_chemical_formula_weight 3201.30
_chemical_name_systematic
;
 ?
;
_space_group_IT_number 2
_symmetry_cell_setting triclinic
_symmetry_space_group_name_Hall '-P 1'
_symmetry_space_group_name_H-M 'P -1'
_atom_sites_solution_hydrogens geom
_atom_sites_solution_primary direct
_atom_sites_solution_secondary difmap
_audit_creation_method SHELXL-97
_audit_update_record
;
2015-11-19 deposited with the CCDC.
2016-10-31 downloaded from the CCDC.
;
_cell_angle_alpha 76.131(2)
_cell_angle_beta 71.402(3)
_cell_angle_gamma 86.574(3)
_cell_formula_units_Z 2
_cell_length_a 18.0000(9)
_cell_length_b 18.933(1)
_cell_length_c 28.187(2)
_cell_measurement_reflns_used 110028
_cell_measurement_temperature 100(2)
_cell_measurement_theta_max 18.85
_cell_measurement_theta_min 2.75
_cell_volume 8837.5(9)
_computing_cell_refinement 'Denzo and Scalepak (Otwinowski & Minor, 1997)'
_computing_data_collection 'Collect data collection software (Nonius B.V., 1998)'
_computing_data_reduction 'Denzo and Scalepak (Otwinowski & Minor, 1997)'
_computing_structure_refinement 'SHELXL-97 (Sheldrick, 2008)'
_computing_structure_solution 'SHELXS-97 (Sheldrick, 1990)'
_diffrn_ambient_temperature 100(2)
_diffrn_detector_area_resol_mean 8.3
_diffrn_measured_fraction_theta_full 0.991
_diffrn_measured_fraction_theta_max 0.991
_diffrn_measurement_device_type KappaApexII
_diffrn_measurement_method '\f and \w scans'
_diffrn_radiation_monochromator graphite
_diffrn_radiation_source 'fine-focus sealed tube'
_diffrn_radiation_type MoK\a
_diffrn_radiation_wavelength 0.71073
_diffrn_reflns_av_R_equivalents 0.2024
_diffrn_reflns_av_sigmaI/netI 0.1767
_diffrn_reflns_limit_h_max 15
_diffrn_reflns_limit_h_min -16
_diffrn_reflns_limit_k_max 17
_diffrn_reflns_limit_k_min -17
_diffrn_reflns_limit_l_max 25
_diffrn_reflns_limit_l_min -25
_diffrn_reflns_number 48332
_diffrn_reflns_theta_full 18.84
_diffrn_reflns_theta_max 18.84
_diffrn_reflns_theta_min 2.76
_exptl_absorpt_coefficient_mu 0.179
_exptl_absorpt_correction_type none
_exptl_crystal_colour colourless
_exptl_crystal_density_diffrn 1.203
_exptl_crystal_density_method 'not measured'
_exptl_crystal_description prism
_exptl_crystal_F_000 3340.0
_exptl_crystal_size_max 0.60
_exptl_crystal_size_mid 0.35
_exptl_crystal_size_min 0.28
_refine_diff_density_max 0.691
_refine_diff_density_min -0.497
_refine_diff_density_rms 0.135
_refine_ls_extinction_coef 0.0054(10)
_refine_ls_extinction_expression Fc^*^=kFc[1+0.001xFc^2^\l^3^/sin(2\q)]^-1/4^
_refine_ls_extinction_method SHELXL
_refine_ls_goodness_of_fit_ref 1.678
_refine_ls_hydrogen_treatment mixed
_refine_ls_matrix_type fullcycle
_refine_ls_number_parameters 2691
_refine_ls_number_reflns 13785
_refine_ls_number_restraints 2899
_refine_ls_restrained_S_all 1.632
_refine_ls_R_factor_all 0.3207
_refine_ls_R_factor_gt 0.2200
_refine_ls_shift/su_max 0.001
_refine_ls_shift/su_mean 0.000
_refine_ls_structure_factor_coef Fsqd
_refine_ls_weighting_details 'calc w=1/[\s^2^(Fo^2^)+(0.2000P)^2^+0.0000P] where P=(Fo^2^+2Fc^2^)/3'
_refine_ls_weighting_scheme calc
_refine_ls_wR_factor_gt 0.4847
_refine_ls_wR_factor_ref 0.5243
_reflns_number_gt 6838
_reflns_number_total 13785
_reflns_threshold_expression >2\s(I)
_cod_data_source_file c6ce01753c2.cif
_cod_data_source_block sc8_phen
_cod_depositor_comments
;
The following automatic conversions were performed:

'_symmetry_cell_setting' value 'Triclinic' changed to 'triclinic'
according to
/usr/data/users/saulius/crontab/automatic-downloads/rss-feeds/RSC/lib/dictionaries/cif_core.dic
dictionary named 'cif_core.dic' version 2.4.2 from 2011-04-26.

Automatic conversion script
Id: cif_fix_values 4268 2015-11-12 08:31:59Z antanas 

 Adding full bibliography for 7226969--7226971.cif.
;
_cod_database_code 7226969

loop_
_symmetry_equiv_pos_as_xyz
'x, y, z'
'-x, -y, -z'

loop_
_atom_site_label
_atom_site_type_symbol
_atom_site_fract_x
_atom_site_fract_y
_atom_site_fract_z
_atom_site_U_iso_or_equiv
_atom_site_adp_type
_atom_site_occupancy
_atom_site_symmetry_multiplicity
_atom_site_calc_flag
_atom_site_refinement_flags
_atom_site_disorder_assembly
_atom_site_disorder_group
C1A C 0.6226(10) 0.9114(12) 0.5073(8) 0.067(2) Uani 1 1 d U . .
C2A C 0.6377(9) 0.9652(11) 0.5308(8) 0.067(2) Uani 1 1 d U A .
H2A H 0.6565 0.9515 0.5596 0.080 Uiso 1 1 calc R . .
C3A C 0.6250(10) 1.0370(11) 0.5117(8) 0.067(2) Uani 1 1 d U . .
C4A C 0.6072(9) 1.0594(12) 0.4648(7) 0.067(2) Uani 1 1 d U A .
H4A H 0.6033 1.1096 0.4501 0.080 Uiso 1 1 calc R . .
C5A C 0.5952(10) 1.0055(12) 0.4399(8) 0.067(2) Uani 1 1 d U . .
C6A C 0.5999(10) 0.9307(11) 0.4657(8) 0.067(2) Uani 1 1 d U A .
C7A C 0.5737(10) 1.0243(11) 0.3916(7) 0.067(2) Uani 1 1 d U A .
H7A1 H 0.5161 1.0198 0.4003 0.080 Uiso 1 1 calc R . .
H7A2 H 0.5982 0.9895 0.3702 0.080 Uiso 1 1 calc R . .
C1B C 0.6010(12) 1.1037(13) 0.3601(8) 0.081(5) Uani 1 1 d U . .
C2B C 0.5469(12) 1.1575(12) 0.3591(8) 0.082(5) Uani 1 1 d U A .
H2B H 0.4943 1.1462 0.3805 0.099 Uiso 1 1 calc R . .
C3B C 0.5637(12) 1.2254(13) 0.3297(8) 0.082(5) Uani 1 1 d U . .
C4B C 0.6403(12) 1.2396(12) 0.2972(7) 0.084(5) Uani 1 1 d U A .
H4B H 0.6520 1.2875 0.2763 0.101 Uiso 1 1 calc R . .
C5B C 0.7028(12) 1.1897(13) 0.2920(8) 0.076(4) Uani 1 1 d U . .
C6B C 0.6776(12) 1.1234(12) 0.3253(7) 0.075(5) Uani 1 1 d U A .
C7B C 0.7778(11) 1.2013(12) 0.2585(7) 0.073(5) Uani 1 1 d U A .
H7B1 H 0.8146 1.1747 0.2758 0.088 Uiso 1 1 calc R . .
H7B2 H 0.7911 1.2538 0.2497 0.088 Uiso 1 1 calc R . .
C1C C 0.7891(12) 1.1764(13) 0.2082(8) 0.082(5) Uani 1 1 d U . .
C2C C 0.7558(12) 1.2142(13) 0.1740(8) 0.088(5) Uani 1 1 d U A .
H2C H 0.7286 1.2575 0.1798 0.106 Uiso 1 1 calc R . .
C3C C 0.7614(12) 1.1893(14) 0.1281(8) 0.094(5) Uani 1 1 d U . .
C4C C 0.7995(12) 1.1243(13) 0.1237(8) 0.089(5) Uani 1 1 d U A .
H4C H 0.7984 1.1034 0.0965 0.106 Uiso 1 1 calc R . .
C5C C 0.8382(12) 1.0893(13) 0.1562(9) 0.083(5) Uani 1 1 d U . .
C6C C 0.8297(12) 1.1112(12) 0.1967(8) 0.078(5) Uani 1 1 d U A .
C7C C 0.8821(10) 1.0201(11) 0.1429(6) 0.064(6) Uani 1 1 d . A .
H7C1 H 0.8686 0.9791 0.1737 0.076 Uiso 1 1 calc R . .
H7C2 H 0.8670 1.0064 0.1154 0.076 Uiso 1 1 calc R . .
C1D C 0.9711(13) 1.0377(13) 0.1244(8) 0.076(5) Uani 1 1 d U . .
C2D C 1.0012(12) 1.1063(13) 0.1109(7) 0.076(5) Uani 1 1 d U A .
H2D H 0.9673 1.1467 0.1129 0.092 Uiso 1 1 calc R . .
C3D C 1.0846(13) 1.1175(12) 0.0936(8) 0.083(5) Uani 1 1 d U . .
C4D C 1.1303(14) 1.0608(13) 0.0949(8) 0.091(5) Uani 1 1 d U A .
H4D H 1.1851 1.0685 0.0863 0.110 Uiso 1 1 calc R . .
C5D C 1.1001(14) 0.9872(14) 0.1088(8) 0.089(5) Uani 1 1 d U . .
C6D C 1.0218(13) 0.9796(12) 0.1220(8) 0.084(5) Uani 1 1 d U A .
C7D C 1.1566(13) 0.9214(14) 0.1130(10) 0.119(10) Uani 1 1 d . A .
H7D1 H 1.1272 0.8759 0.1188 0.142 Uiso 1 1 calc R . .
H7D2 H 1.1994 0.9268 0.0799 0.142 Uiso 1 1 calc R . .
C1E C 1.1914(14) 0.9152(16) 0.1552(11) 0.126(7) Uani 1 1 d U . .
C2E C 1.2610(14) 0.9361(15) 0.1493(11) 0.137(7) Uani 1 1 d U A .
H2E H 1.2926 0.9575 0.1152 0.164 Uiso 1 1 calc R . .
C3E C 1.2957(13) 0.9300(16) 0.1902(12) 0.139(7) Uani 1 1 d U . .
C4E C 1.2484(13) 0.8936(14) 0.2354(10) 0.131(7) Uani 1 1 d U A .
H4E H 1.2663 0.8850 0.2645 0.157 Uiso 1 1 calc R . .
C5E C 1.1753(14) 0.8680(16) 0.2420(11) 0.126(7) Uani 1 1 d U . .
C6E C 1.1437(12) 0.8754(15) 0.2005(11) 0.126(7) Uani 1 1 d U A .
C7E C 1.1317(11) 0.8268(12) 0.2951(9) 0.091(8) Uani 1 1 d . A .
H7E1 H 1.0765 0.8218 0.2966 0.109 Uiso 1 1 calc R . .
H7E2 H 1.1318 0.8575 0.3190 0.109 Uiso 1 1 calc R . .
C1F C 1.1583(11) 0.7520(12) 0.3162(8) 0.073(5) Uani 1 1 d U . .
C2F C 1.2210(11) 0.7213(11) 0.2893(8) 0.081(5) Uani 1 1 d U A .
H2F H 1.2470 0.7443 0.2543 0.097 Uiso 1 1 calc R . .
C3F C 1.2488(11) 0.6560(12) 0.3116(8) 0.076(5) Uani 1 1 d U . .
C4F C 1.2142(11) 0.6196(12) 0.3604(8) 0.075(5) Uani 1 1 d U A .
H4F H 1.2340 0.5744 0.3742 0.090 Uiso 1 1 calc R . .
C5F C 1.1488(11) 0.6495(12) 0.3902(8) 0.069(4) Uani 1 1 d U . .
C6F C 1.1232(10) 0.7135(12) 0.3664(8) 0.070(4) Uani 1 1 d U A .
C7F C 1.1037(10) 0.6138(12) 0.4452(8) 0.086(8) Uani 1 1 d . A .
H7F1 H 1.1357 0.5742 0.4583 0.103 Uiso 1 1 calc R . .
H7F2 H 1.0964 0.6502 0.4663 0.103 Uiso 1 1 calc R . .
C1G C 1.0273(12) 0.5838(10) 0.4525(7) 0.057(4) Uani 1 1 d U . .
C2G C 1.0192(11) 0.5394(10) 0.4260(7) 0.060(4) Uani 1 1 d U A .
H2G H 1.0648 0.5227 0.4038 0.072 Uiso 1 1 calc R . .
C3G C 0.9434(11) 0.5144(10) 0.4289(7) 0.059(4) Uani 1 1 d U . .
C4G C 0.8762(11) 0.5386(10) 0.4624(7) 0.059(4) Uani 1 1 d U A .
H4G H 0.8259 0.5217 0.4654 0.071 Uiso 1 1 calc R . .
C5G C 0.8818(11) 0.5839(10) 0.4895(7) 0.058(4) Uani 1 1 d U . .
C6G C 0.9593(11) 0.6099(9) 0.4890(7) 0.062(4) Uani 1 1 d U A .
C7G C 0.8121(10) 0.6156(10) 0.5241(7) 0.063(6) Uani 1 1 d . A .
H7G1 H 0.7660 0.5827 0.5344 0.075 Uiso 1 1 calc R . .
H7G2 H 0.8236 0.6181 0.5558 0.075 Uiso 1 1 calc R . .
C1H C 0.7926(10) 0.6884(10) 0.4992(7) 0.056(2) Uani 1 1 d U . .
C2H C 0.8377(10) 0.7246(10) 0.4520(7) 0.056(2) Uani 1 1 d U A .
H2H H 0.8841 0.7022 0.4353 0.068 Uiso 1 1 calc R . .
C3H C 0.8187(10) 0.7948(10) 0.4261(6) 0.056(2) Uani 1 1 d U . .
C4H C 0.7501(10) 0.8268(10) 0.4532(7) 0.056(2) Uani 1 1 d U A .
H4H H 0.7362 0.8732 0.4368 0.067 Uiso 1 1 calc R . .
C5H C 0.7043(10) 0.7962(10) 0.4999(7) 0.056(2) Uani 1 1 d U . .
C6H C 0.7247(10) 0.7265(10) 0.5244(6) 0.056(2) Uani 1 1 d U A .
C7H C 0.6342(10) 0.8302(9) 0.5291(6) 0.056(2) Uani 1 1 d U A .
H7H1 H 0.6363 0.8245 0.5645 0.067 Uiso 1 1 calc R . .
H7H2 H 0.5873 0.8028 0.5317 0.067 Uiso 1 1 calc R . .
S1A1 S 0.6321(7) 1.1062(8) 0.5420(5) 0.036(4) Uani 0.50 1 d PD A 1
O1A1 O 0.5571(12) 1.1010(12) 0.5829(7) 0.006(5) Uani 0.50 1 d PU A 1
O2A1 O 0.6439(14) 1.1810(11) 0.5017(9) 0.049(8) Uani 0.50 1 d PDU A 1
O3A1 O 0.6943(17) 1.0924(16) 0.5620(11) 0.055(9) Uani 0.50 1 d PU A 1
S1A2 S 0.6237(11) 1.0898(15) 0.5519(11) 0.179(13) Uani 0.50 1 d PDU A 2
O1A2 O 0.5391(17) 1.119(3) 0.5731(19) 0.176(17) Uani 0.50 1 d PDU A 2
O2A2 O 0.667(3) 1.155(2) 0.5075(19) 0.184(17) Uani 0.50 1 d PDU A 2
O3A2 O 0.685(2) 1.056(3) 0.579(2) 0.166(15) Uani 0.50 1 d PDU A 2
S1B1 S 0.4927(8) 1.2881(12) 0.3270(7) 0.096(7) Uani 0.50 1 d PDU A 1
O1B1 O 0.4635(14) 1.3073(18) 0.3755(9) 0.073(8) Uani 0.50 1 d PDU A 1
O2B1 O 0.5116(16) 1.3393(17) 0.2764(9) 0.090(10) Uani 0.50 1 d PDU A 1
O3B1 O 0.4280(16) 1.2420(17) 0.3212(15) 0.115(10) Uani 0.50 1 d PDU A 1
S1B2 S 0.4924(15) 1.2976(13) 0.3358(8) 0.22(2) Uani 0.50 1 d PD A 2
O1B2 O 0.4199(17) 1.258(2) 0.3580(18) 0.133(16) Uani 0.50 1 d PDU A 2
O2B2 O 0.537(2) 1.3601(19) 0.2974(15) 0.15(2) Uani 0.50 1 d PDU A 2
O3B2 O 0.508(3) 1.326(3) 0.3797(17) 0.16(2) Uani 0.50 1 d PDU A 2
S1C1 S 0.7216(6) 1.2482(6) 0.0810(4) 0.193(6) Uani 1 1 d D A .
O1C1 O 0.7998(14) 1.286(2) 0.0421(15) 0.169(17) Uani 0.50 1 d PDU A 1
O2C1 O 0.6314(9) 1.250(3) 0.1090(14) 0.19(2) Uani 0.50 1 d PD A 1
O3C1 O 0.706(3) 1.1907(18) 0.0533(18) 0.149(15) Uani 0.50 1 d PDU A 1
O1C2 O 0.652(3) 1.200(3) 0.083(2) 0.163(18) Uani 0.50 1 d PDU A 2
O2C2 O 0.765(5) 1.239(5) 0.0252(12) 0.29(2) Uani 0.50 1 d PDU A 2
O3C2 O 0.692(3) 1.3175(17) 0.1023(17) 0.171(17) Uani 0.50 1 d PDU A 2
S1D S 1.1233(6) 1.2064(5) 0.0774(4) 0.140(3) Uani 1 1 d . A .
O1D O 1.0887(12) 1.2359(14) 0.1249(8) 0.179(10) Uani 1 1 d . . .
O2D O 1.0944(17) 1.2480(15) 0.0363(8) 0.223(13) Uani 1 1 d . . .
O3D O 1.2066(12) 1.2012(13) 0.0665(11) 0.209(12) Uani 1 1 d . . .
S1E1 S 1.3913(7) 0.9660(7) 0.1903(5) 0.067(4) Uani 0.50 1 d PD A 1
O1E1 O 1.4461(19) 0.9189(17) 0.1616(12) 0.114(13) Uani 0.50 1 d PDU A 1
O2E1 O 1.4021(18) 1.0302(14) 0.1472(10) 0.118(14) Uani 0.50 1 d PD A 1
O3E1 O 1.3915(16) 0.9684(16) 0.2419(7) 0.089(9) Uani 0.50 1 d PDU A 1
S1E2 S 1.394(3) 0.949(2) 0.152(2) 0.46(4) Uani 0.50 1 d PDU A 2
O1E2 O 1.430(3) 0.903(5) 0.190(2) 0.47(4) Uani 0.50 1 d PDU A 2
O2E2 O 1.429(3) 0.960(4) 0.0917(19) 0.48(4) Uani 0.50 1 d PDU A 2
O3E2 O 1.382(7) 1.005(5) 0.181(3) 0.46(4) Uani 0.50 1 d PDU A 2
S1F1 S 1.3453(10) 0.6213(8) 0.2768(6) 0.084(8) Uani 0.50 1 d PD A 1
O1F1 O 1.4048(14) 0.6790(14) 0.2762(12) 0.073(10) Uani 0.50 1 d PDU A 1
O2F1 O 1.3418(16) 0.6439(16) 0.2256(9) 0.063(9) Uani 0.50 1 d PD A 1
O3F1 O 1.357(3) 0.5570(18) 0.3147(14) 0.12(2) Uani 0.50 1 d PDU A 1
S1F2 S 1.3275(16) 0.6226(14) 0.2735(11) 0.22(2) Uani 0.50 1 d PD A 2
O1F2 O 1.348(2) 0.5521(16) 0.2968(14) 0.081(13) Uani 0.50 1 d PDU A 2
O2F2 O 1.3933(19) 0.675(2) 0.2491(18) 0.131(16) Uani 0.50 1 d PDU A 2
O3F2 O 1.308(2) 0.603(2) 0.2277(14) 0.102(14) Uani 0.50 1 d PDU A 2
S1G S 0.9337(4) 0.4488(4) 0.3955(3) 0.086(2) Uani 1 1 d D A .
O1G O 1.0094(8) 0.4583(10) 0.3475(5) 0.131(7) Uani 1 1 d D . .
O2G O 0.9314(8) 0.3797(7) 0.4301(6) 0.089(5) Uani 1 1 d D . .
O3G O 0.8596(7) 0.4638(9) 0.3839(6) 0.114(6) Uani 1 1 d D . .
S1H S 0.8812(4) 0.8362(4) 0.3659(2) 0.082(2) Uani 1 1 d . A .
O1H O 0.8472(7) 0.9034(8) 0.3474(4) 0.076(4) Uani 1 1 d . . .
O2H O 0.9572(8) 0.8479(8) 0.3736(5) 0.091(5) Uani 1 1 d . . .
O3H O 0.8881(9) 0.7827(9) 0.3357(5) 0.103(5) Uani 1 1 d . . .
O4A O 0.5804(7) 0.8767(8) 0.4459(5) 0.079(4) Uani 1 1 d . . .
H4A1 H 0.5347 0.8611 0.4631 0.118 Uiso 1 1 calc R A .
O4B O 0.7282(8) 1.0624(8) 0.3278(5) 0.086(5) Uani 1 1 d . . .
H4B1 H 0.7640 1.0668 0.2994 0.129 Uiso 1 1 calc R A .
O4C O 0.8586(7) 1.0775(8) 0.2357(5) 0.080(4) Uani 1 1 d . . .
H4C1 H 0.8957 1.0506 0.2246 0.119 Uiso 1 1 calc R A .
O4D O 0.9862(9) 0.9133(8) 0.1360(5) 0.106(6) Uani 1 1 d . . .
H4D1 H 0.978438 0.894921 0.167829 0.158 Uiso 1 1 calc R A .
O4E O 1.0716(7) 0.8521(9) 0.2073(5) 0.094(5) Uani 1 1 d . . .
H4E1 H 1.0384 0.8739 0.2271 0.140 Uiso 1 1 calc R A .
O4F O 1.0554(7) 0.7428(8) 0.3995(6) 0.096(5) Uani 1 1 d . . .
H4F1 H 1.0349 0.7747 0.3814 0.144 Uiso 1 1 calc R A .
O4G O 0.9586(8) 0.6507(8) 0.5199(6) 0.077(4) Uani 1 1 d . . .
H4G1 H 0.9973 0.6413 0.5307 0.115 Uiso 1 1 calc R A .
O4H O 0.6832(7) 0.6881(8) 0.5718(5) 0.087(5) Uani 1 1 d . . .
H4H1 H 0.6369 0.7029 0.5796 0.131 Uiso 1 1 calc R A .
N1X N 0.1829(9) 0.1666(9) 0.3414(6) 0.086(4) Uani 1 1 d DU . .
C1X C 0.1995(11) 0.2042(11) 0.3735(7) 0.088(4) Uani 1 1 d DU . .
H1X H 0.2464 0.1951 0.3823 0.105 Uiso 1 1 calc R . .
C2X C 0.1478(11) 0.2550(11) 0.3926(7) 0.092(4) Uani 1 1 d DU . .
H2X H 0.1587 0.2778 0.4162 0.111 Uiso 1 1 calc R . .
C3X C 0.0812(11) 0.2741(11) 0.3789(7) 0.091(4) Uani 1 1 d DU . .
H3X H 0.0480 0.3112 0.3910 0.109 Uiso 1 1 calc R . .
C4X C 0.0650(10) 0.2369(11) 0.3467(7) 0.091(4) Uani 1 1 d DU . .
C5X C 0.1187(10) 0.1874(10) 0.3252(7) 0.085(4) Uani 1 1 d DU . .
N2X N 0.1530(9) 0.0979(9) 0.2756(6) 0.100(4) Uani 1 1 d DU . .
H2X1 H 0.1947 0.0875 0.2858 0.120 Uiso 1 1 calc R . .
C6X C 0.1381(12) 0.0607(12) 0.2423(8) 0.105(5) Uani 1 1 d DU . .
H6X H 0.1711 0.0228 0.2312 0.126 Uiso 1 1 calc R . .
C7X C 0.0737(12) 0.0810(12) 0.2259(8) 0.104(5) Uani 1 1 d DU . .
H7X H 0.0644 0.0588 0.2014 0.125 Uiso 1 1 calc R . .
C8X C 0.0222(12) 0.1330(12) 0.2443(8) 0.108(4) Uani 1 1 d DU . .
H8X H -0.0238 0.1431 0.2343 0.130 Uiso 1 1 calc R . .
C9X C 0.0371(11) 0.1699(11) 0.2765(8) 0.099(4) Uani 1 1 d DU . .
C10X C 0.1029(11) 0.1506(11) 0.2927(8) 0.095(4) Uani 1 1 d DU . .
C11X C 0.0021(11) 0.2581(11) 0.3280(8) 0.099(4) Uani 1 1 d DU . .
H11X H -0.0307 0.2961 0.3392 0.119 Uiso 1 1 calc R . .
C12X C -0.0133(11) 0.2250(11) 0.2936(8) 0.102(4) Uani 1 1 d DU . .
H12X H -0.0570 0.2389 0.2816 0.123 Uiso 1 1 calc R . .
N1Y N 0.0835(13) 0.0361(13) 0.4354(8) 0.078(7) Uani 0.50 1 d PGDU B 1
C1Y C 0.1470(14) 0.0256(17) 0.4542(11) 0.080(8) Uani 0.50 1 d PGDU B 1
H1Y H 0.1873 -0.0066 0.4421 0.096 Uiso 0.50 1 calc PR B 1
C2Y C 0.1514(15) 0.0621(19) 0.4905(11) 0.079(8) Uani 0.50 1 d PGDU B 1
H2Y H 0.1948 0.0550 0.5033 0.095 Uiso 0.50 1 calc PR B 1
C3Y C 0.0924(17) 0.1092(18) 0.5081(11) 0.078(7) Uani 0.50 1 d PGDU B 1
H3Y H 0.0954 0.1342 0.5329 0.094 Uiso 0.50 1 calc PR B 1
C4Y C 0.0289(15) 0.1197(16) 0.4894(11) 0.079(7) Uani 0.50 1 d PGDU B 1
C5Y C 0.0244(12) 0.0832(12) 0.4530(8) 0.078(7) Uani 0.50 1 d PGDU B 1
N2Y N -0.0436(16) 0.0571(16) 0.3980(11) 0.087(7) Uani 0.50 1 d PGDU B 1
H2Y1 H -0.0052 0.0289 0.3857 0.105 Uiso 0.50 1 calc PR B 1
C6Y C -0.1097(17) 0.0639(17) 0.3819(11) 0.088(8) Uani 0.50 1 d PGDU B 1
H6Y H -0.1134 0.0381 0.3577 0.105 Uiso 0.50 1 calc PR B 1
C7Y C -0.1703(15) 0.1084(18) 0.4013(12) 0.088(8) Uani 0.50 1 d PGDU B 1
H7Y H -0.2155 0.1131 0.3903 0.106 Uiso 0.50 1 calc PR B 1
C8Y C -0.1649(15) 0.1462(17) 0.4367(12) 0.087(8) Uani 0.50 1 d PGDU B 1
H8Y H -0.2064 0.1767 0.4500 0.105 Uiso 0.50 1 calc PR B 1
C9Y C -0.0989(17) 0.1394(18) 0.4528(13) 0.084(7) Uani 0.50 1 d PGDU B 1
C10Y C -0.0382(16) 0.0949(19) 0.4334(13) 0.083(7) Uani 0.50 1 d PGDU B 1
C11Y C -0.0316(17) 0.1647(18) 0.5083(12) 0.079(7) Uani 0.50 1 d PDU B 1
H11Y H -0.0294 0.1885 0.5340 0.095 Uiso 0.50 1 calc PR B 1
C12Y C -0.0952(17) 0.1750(18) 0.4898(12) 0.083(7) Uani 0.50 1 d PDU B 1
H12Y H -0.1362 0.2063 0.5025 0.100 Uiso 0.50 1 calc PR B 1
N1O N 0.0338(13) 0.1166(11) 0.4837(8) 0.075(7) Uani 0.50 1 d PGDU C 2
C5O C 0.0295(11) 0.0736(10) 0.4509(8) 0.074(7) Uani 0.50 1 d PGDU C 2
C4O C 0.0928(11) 0.0313(13) 0.4319(9) 0.078(7) Uani 0.50 1 d PGDU C 2
C3O C 0.1603(12) 0.0320(16) 0.4457(11) 0.079(8) Uani 0.50 1 d PGU C 2
H3O H 0.2035 0.0030 0.4327 0.095 Uiso 0.50 1 calc PR C 2
C2O C 0.1645(13) 0.0749(18) 0.4784(12) 0.079(8) Uani 0.50 1 d PGU C 2
H2O H 0.2107 0.0754 0.4878 0.095 Uiso 0.50 1 calc PR C 2
C1O C 0.1013(15) 0.1172(15) 0.4974(10) 0.076(8) Uani 0.50 1 d PGDU C 2
H1O H 0.1042 0.1466 0.5198 0.091 Uiso 0.50 1 calc PR C 2
N2O N -0.1008(12) 0.1152(13) 0.4562(10) 0.070(7) Uani 0.50 1 d PGDU C 2
H2O1 H -0.0988 0.1407 0.4781 0.084 Uiso 0.50 1 calc PR C 2
C6O C -0.1688(11) 0.1138(13) 0.4431(11) 0.070(7) Uani 0.50 1 d PGDU C 2
H6O H -0.2131 0.1404 0.4578 0.085 Uiso 0.50 1 calc PR C 2
C7O C -0.1720(13) 0.0735(15) 0.4085(11) 0.071(7) Uani 0.50 1 d PGDU C 2
H7O H -0.2184 0.0726 0.3995 0.085 Uiso 0.50 1 calc PR C 2
C8O C -0.1071(16) 0.0346(15) 0.3870(12) 0.075(7) Uani 0.50 1 d PGDU C 2
H8O H -0.1093 0.0071 0.3634 0.090 Uiso 0.50 1 calc PR C 2
C9O C -0.0391(15) 0.0360(17) 0.4001(12) 0.077(7) Uani 0.50 1 d PGDU C 2
C10O C -0.0360(13) 0.0763(16) 0.4347(12) 0.074(7) Uani 0.50 1 d PGDU C 2
C11O C 0.0897(15) -0.0097(17) 0.3975(12) 0.081(7) Uani 0.50 1 d PDU C 2
H11O H 0.1317 -0.0405 0.3858 0.097 Uiso 0.50 1 calc PR C 2
C12O C 0.0247(15) -0.0054(17) 0.3805(12) 0.081(7) Uani 0.50 1 d PDU C 2
H12O H 0.0239 -0.0307 0.3553 0.097 Uiso 0.50 1 calc PR C 2
N1Z N 0.3108(6) 0.3403(7) 0.2838(4) 0.127(5) Uani 1 1 d GDU . .
H1ZN H 0.3525 0.3133 0.2827 0.152 Uiso 1 1 calc R . .
C1Z C 0.2943(9) 0.3929(8) 0.3125(5) 0.128(5) Uani 1 1 d GDU . .
H1Z H 0.3281 0.3996 0.3310 0.153 Uiso 1 1 calc R . .
C2Z C 0.2284(9) 0.4356(7) 0.3141(5) 0.129(5) Uani 1 1 d GDU . .
H2Z H 0.2172 0.4716 0.3337 0.155 Uiso 1 1 calc R . .
C3Z C 0.1790(8) 0.4258(7) 0.2870(6) 0.131(5) Uani 1 1 d GDU . .
H3Z H 0.1339 0.4550 0.2881 0.158 Uiso 1 1 calc R . .
C4Z C 0.1954(7) 0.3732(8) 0.2583(5) 0.130(5) Uani 1 1 d GDU . .
C5Z C 0.2613(7) 0.3304(6) 0.2567(4) 0.131(4) Uani 1 1 d GDU . .
N2Z N 0.3436(8) 0.2352(8) 0.2264(5) 0.151(5) Uani 1 1 d GDU . .
C6Z C 0.3633(9) 0.1860(8) 0.1949(6) 0.156(6) Uani 1 1 d GDU . .
H6Z H 0.4080 0.1565 0.1942 0.188 Uiso 1 1 calc R . .
C7Z C 0.3175(11) 0.1801(9) 0.1646(6) 0.159(6) Uani 1 1 d GDU . .
H7Z H 0.3309 0.1465 0.1431 0.191 Uiso 1 1 calc R . .
C8Z C 0.2520(10) 0.2232(10) 0.1656(6) 0.157(6) Uani 1 1 d GDU . .
H8Z H 0.2207 0.2191 0.1449 0.189 Uiso 1 1 calc R . .
C9Z C 0.2323(9) 0.2724(9) 0.1971(6) 0.145(5) Uani 1 1 d GDU . .
C10Z C 0.2781(9) 0.2784(8) 0.2274(6) 0.143(5) Uani 1 1 d GDU . .
C11Z C 0.1462(10) 0.3633(12) 0.2306(8) 0.135(5) Uani 1 1 d DU . .
H11Z H 0.1000 0.3911 0.2325 0.162 Uiso 1 1 calc R . .
C12Z C 0.1649(10) 0.3130(12) 0.2002(8) 0.141(5) Uani 1 1 d DU . .
H12Z H 0.1314 0.3063 0.1815 0.169 Uiso 1 1 calc R . .
N1V N 0.7705(15) 0.8246(16) 0.1626(10) 0.140(11) Uani 0.50 1 d PGDU D 1
C1V C 0.8292(18) 0.7783(19) 0.1730(13) 0.139(11) Uani 0.50 1 d PGDU D 1
H1V H 0.8528 0.7463 0.1513 0.167 Uiso 0.50 1 calc PR D 1
C2V C 0.8533(16) 0.7789(19) 0.2151(13) 0.137(11) Uani 0.50 1 d PGDU D 1
H2V H 0.8934 0.7473 0.2222 0.164 Uiso 0.50 1 calc PR D 1
C3V C 0.819(2) 0.826(2) 0.2468(13) 0.136(11) Uani 0.50 1 d PGDU D 1
H3V H 0.8352 0.8261 0.2756 0.163 Uiso 0.50 1 calc PR D 1
C4V C 0.760(2) 0.872(2) 0.2364(12) 0.136(11) Uani 0.50 1 d PGDU D 1
C5V C 0.7359(15) 0.8714(15) 0.1943(9) 0.137(11) Uani 0.50 1 d PGDU D 1
N2V N 0.6532(16) 0.9170(17) 0.1418(10) 0.140(11) Uani 0.50 1 d PGDU D 1
H2V1 H 0.6687 0.8822 0.1251 0.168 Uiso 0.50 1 calc PR D 1
C6V C 0.6056(17) 0.9717(19) 0.1256(11) 0.139(11) Uani 0.50 1 d PGDU D 1
H6V H 0.5897 0.9715 0.0965 0.167 Uiso 0.50 1 calc PR D 1
C7V C 0.5811(19) 1.0267(18) 0.1519(13) 0.139(11) Uani 0.50 1 d PGDU D 1
H7V H 0.5486 1.0640 0.1408 0.166 Uiso 0.50 1 calc PR D 1
C8V C 0.604(2) 1.0269(16) 0.1944(13) 0.137(11) Uani 0.50 1 d PGDU D 1
H8V H 0.5876 1.0645 0.2123 0.165 Uiso 0.50 1 calc PR D 1
C9V C 0.652(2) 0.9723(17) 0.2106(11) 0.137(11) Uani 0.50 1 d PGDU D 1
C10V C 0.6764(19) 0.9173(16) 0.1843(10) 0.139(11) Uani 0.50 1 d PGDU D 1
C11V C 0.729(4) 0.922(3) 0.2664(19) 0.134(11) Uani 0.50 1 d PDU D 1
H11V H 0.7464 0.9236 0.2944 0.161 Uiso 0.50 1 calc PR D 1
C12V C 0.671(3) 0.969(2) 0.2551(13) 0.136(11) Uani 0.50 1 d PDU D 1
H12V H 0.6452 0.9995 0.2777 0.163 Uiso 0.50 1 calc PR D 1
N1M N 0.7427(16) 0.8449(14) 0.1550(11) 0.127(9) Uani 0.50 1 d PGDU E 2
C1M C 0.785(2) 0.7836(16) 0.1687(14) 0.126(10) Uani 0.50 1 d PGDU E 2
H1M H 0.7958 0.7478 0.1490 0.152 Uiso 0.50 1 calc PR E 2
C2M C 0.8103(18) 0.7747(17) 0.2114(15) 0.126(10) Uani 0.50 1 d PGDU E 2
H2M H 0.8390 0.7329 0.2207 0.151 Uiso 0.50 1 calc PR E 2
C3M C 0.794(2) 0.827(2) 0.2402(15) 0.123(9) Uani 0.50 1 d PGDU E 2
H3M H 0.8116 0.8210 0.2694 0.148 Uiso 0.50 1 calc PR E 2
C4M C 0.752(2) 0.8884(19) 0.2265(14) 0.123(9) Uani 0.50 1 d PGDU E 2
C5M C 0.7264(15) 0.8973(14) 0.1839(11) 0.123(9) Uani 0.50 1 d PGDU E 2
N2M N 0.6587(17) 0.9675(15) 0.1276(11) 0.125(9) Uani 0.50 1 d PGDU E 2
H2M1 H 0.6742 0.9374 0.1070 0.151 Uiso 0.50 1 calc PR E 2
C6M C 0.6127(18) 1.0265(17) 0.1157(12) 0.125(9) Uani 0.50 1 d PGDU E 2
H6M H 0.5979 1.0344 0.0854 0.150 Uiso 0.50 1 calc PR E 2
C7M C 0.588(2) 1.0740(16) 0.1482(15) 0.123(10) Uani 0.50 1 d PGDU E 2
H7M H 0.5568 1.1143 0.1402 0.147 Uiso 0.50 1 calc PR E 2
C8M C 0.610(2) 1.0624(16) 0.1926(14) 0.123(9) Uani 0.50 1 d PGDU E 2
H8M H 0.5932 1.0949 0.2149 0.147 Uiso 0.50 1 calc PR E 2
C9M C 0.656(2) 1.0035(17) 0.2045(12) 0.123(9) Uani 0.50 1 d PGDU E 2
C10M C 0.680(2) 0.9560(15) 0.1719(11) 0.124(9) Uani 0.50 1 d PGDU E 2
C11M C 0.728(4) 0.936(3) 0.2589(19) 0.122(9) Uani 0.50 1 d PDU E 2
H11M H 0.7395 0.9269 0.2904 0.146 Uiso 0.50 1 calc PR E 2
C12M C 0.686(3) 0.998(2) 0.2450(14) 0.123(9) Uani 0.50 1 d PDU E 2
H12M H 0.6785 1.0355 0.2629 0.148 Uiso 0.50 1 calc PR E 2
N1W N 0.4338(14) 0.3958(9) 0.1388(7) 0.323(4) Uani 1 1 d GDU . .
C1W C 0.4191(16) 0.4468(10) 0.1688(7) 0.323(4) Uani 1 1 d GDU . .
H1W H 0.4529 0.4507 0.1880 0.388 Uiso 1 1 calc R . .
C2W C 0.3551(17) 0.4920(9) 0.1707(6) 0.323(4) Uani 1 1 d GDU . .
H2W H 0.3450 0.5268 0.1911 0.388 Uiso 1 1 calc R . .
C3W C 0.3056(15) 0.4863(11) 0.1426(6) 0.323(4) Uani 1 1 d GDU . .
H3W H 0.2618 0.5172 0.1438 0.388 Uiso 1 1 calc R . .
C4W C 0.3203(14) 0.4354(11) 0.1126(6) 0.323(4) Uani 1 1 d GDU . .
C5W C 0.3844(14) 0.3901(9) 0.1107(5) 0.323(4) Uani 1 1 d GDU . .
N2W N 0.4771(14) 0.2899(11) 0.0826(6) 0.324(4) Uani 1 1 d GDU . .
H2W1 H 0.5084 0.2934 0.1004 0.388 Uiso 1 1 calc R . .
C6W C 0.4916(15) 0.2389(10) 0.0526(6) 0.324(4) Uani 1 1 d GDU . .
H6W H 0.5354 0.2080 0.0513 0.388 Uiso 1 1 calc R . .
C7W C 0.4421(17) 0.2333(9) 0.0246(6) 0.324(4) Uani 1 1 d GDU . .
H7W H 0.4521 0.1985 0.0041 0.388 Uiso 1 1 calc R . .
C8W C 0.3781(16) 0.2786(10) 0.0265(7) 0.324(4) Uani 1 1 d GDU . .
H8W H 0.3443 0.2748 0.0073 0.388 Uiso 1 1 calc R . .
C9W C 0.3635(13) 0.3295(10) 0.0565(7) 0.323(4) Uani 1 1 d GDU . .
C10W C 0.4130(14) 0.3352(9) 0.0846(6) 0.323(4) Uani 1 1 d GDU . .
C11W C 0.2814(14) 0.4179(16) 0.0810(9) 0.323(4) Uani 1 1 d DU . .
H11W H 0.2364 0.4462 0.0798 0.388 Uiso 1 1 calc R . .
C12W C 0.2963(13) 0.3666(16) 0.0509(9) 0.323(4) Uani 1 1 d DU . .
H12W H 0.2663 0.3584 0.0304 0.388 Uiso 1 1 calc R . .
N1T N 0.7195(12) 0.6269(11) 0.2980(8) 0.105(7) Uani 0.50 1 d PGDU F 1
C1T C 0.7640(15) 0.5900(13) 0.3281(10) 0.108(7) Uani 0.50 1 d PGDU F 1
H1T H 0.7937 0.5492 0.3192 0.130 Uiso 0.50 1 calc PR F 1
C2T C 0.7650(13) 0.6126(14) 0.3713(9) 0.108(7) Uani 0.50 1 d PGDU F 1
H2T H 0.7954 0.5874 0.3919 0.130 Uiso 0.50 1 calc PR F 1
C3T C 0.7216(16) 0.6723(16) 0.3844(9) 0.103(7) Uani 0.50 1 d PGDU F 1
H3T H 0.7223 0.6878 0.4139 0.124 Uiso 0.50 1 calc PR F 1
C4T C 0.6771(17) 0.7093(14) 0.3543(10) 0.101(6) Uani 0.50 1 d PGDU F 1
C5T C 0.6761(10) 0.6866(11) 0.3111(8) 0.101(6) Uani 0.50 1 d PGDU F 1
N2T N 0.6303(14) 0.7017(13) 0.2385(8) 0.110(7) Uani 0.50 1 d PGDU F 1
H2T1 H 0.6580 0.6641 0.2301 0.132 Uiso 0.50 1 calc PR F 1
C6T C 0.5878(16) 0.7400(16) 0.2075(8) 0.115(7) Uani 0.50 1 d PGDU F 1
H6T H 0.5886 0.7256 0.1773 0.138 Uiso 0.50 1 calc PR F 1
C7T C 0.5440(16) 0.7994(16) 0.2208(10) 0.116(7) Uani 0.50 1 d PGDU F 1
H7T H 0.5149 0.8256 0.1996 0.139 Uiso 0.50 1 calc PR F 1
C8T C 0.5427(16) 0.8204(14) 0.2650(11) 0.114(7) Uani 0.50 1 d PGDU F 1
H8T H 0.5128 0.8610 0.2740 0.136 Uiso 0.50 1 calc PR F 1
C9T C 0.5853(17) 0.7821(16) 0.2960(10) 0.107(6) Uani 0.50 1 d PGDU F 1
C10T C 0.6291(16) 0.7227(15) 0.2827(9) 0.104(6) Uani 0.50 1 d PGDU F 1
C11T C 0.639(3) 0.772(2) 0.3658(16) 0.103(7) Uani 0.50 1 d PDU F 1
H11T H 0.6495 0.7932 0.3903 0.124 Uiso 0.50 1 calc PR F 1
C12T C 0.586(2) 0.802(2) 0.3402(13) 0.106(7) Uani 0.50 1 d PDU F 1
H12T H 0.5502 0.8371 0.3531 0.127 Uiso 0.50 1 calc PR F 1
N1L N 0.7137(13) 0.6342(13) 0.2627(9) 0.156(4) Uani 0.50 1 d PGDU G 2
C1L C 0.7762(15) 0.5884(15) 0.2654(12) 0.156(4) Uani 0.50 1 d PGDU G 2
H1L H 0.7973 0.5610 0.2401 0.187 Uiso 0.50 1 calc PR G 2
C2L C 0.8078(15) 0.5826(16) 0.3052(14) 0.156(4) Uani 0.50 1 d PGDU G 2
H2L H 0.8506 0.5513 0.3071 0.187 Uiso 0.50 1 calc PR G 2
C3L C 0.7769(18) 0.6227(18) 0.3422(13) 0.156(4) Uani 0.50 1 d PGDU G 2
H3L H 0.7985 0.6188 0.3694 0.187 Uiso 0.50 1 calc PR G 2
C4L C 0.7143(18) 0.6685(16) 0.3395(11) 0.156(4) Uani 0.50 1 d PGDU G 2
C5L C 0.6827(12) 0.6742(12) 0.2997(9) 0.156(4) Uani 0.50 1 d PGDU G 2
N2L N 0.5886(16) 0.7258(17) 0.2572(11) 0.156(4) Uani 0.50 1 d PGDU G 2
H2L1 H 0.6007 0.6936 0.2381 0.187 Uiso 0.50 1 calc PR G 2
C6L C 0.5336(18) 0.7786(19) 0.2500(13) 0.156(4) Uani 0.50 1 d PGDU G 2
H6L H 0.5091 0.7799 0.2245 0.187 Uiso 0.50 1 calc PR G 2
C7L C 0.514(2) 0.8294(19) 0.2801(15) 0.156(4) Uani 0.50 1 d PGDU G 2
H7L H 0.4768 0.8655 0.2752 0.187 Uiso 0.50 1 calc PR G 2
C8L C 0.550(2) 0.8275(18) 0.3174(15) 0.156(4) Uani 0.50 1 d PGDU G 2
H8L H 0.5371 0.8623 0.3380 0.187 Uiso 0.50 1 calc PR G 2
C9L C 0.605(2) 0.7747(19) 0.3246(14) 0.156(4) Uani 0.50 1 d PGDU G 2
C10L C 0.624(2) 0.7239(18) 0.2945(13) 0.156(4) Uani 0.50 1 d PGDU G 2
C11L C 0.690(3) 0.716(3) 0.3724(18) 0.156(4) Uani 0.50 1 d PDU G 2
H11L H 0.7148 0.7152 0.3978 0.187 Uiso 0.50 1 calc PR G 2
C12L C 0.630(4) 0.765(3) 0.3678(19) 0.156(4) Uani 0.50 1 d PDU G 2
H12L H 0.6070 0.7905 0.3938 0.187 Uiso 0.50 1 calc PR G 2
N1J N 1.0538(8) 0.9313(10) 0.0014(10) 0.129(3) Uani 0.50 1 d PGDU H -1
H1JN H 1.0967 0.9585 -0.0094 0.155 Uiso 0.50 1 calc PR H -1
C1J C 1.0588(11) 0.8560(10) 0.0129(10) 0.129(3) Uani 0.50 1 d PGDU H -1
H1J H 1.1084 0.8337 0.0091 0.155 Uiso 0.50 1 calc PR H -1
C2J C 0.9911(13) 0.8131(9) 0.0300(10) 0.129(3) Uani 0.50 1 d PGDU H -1
H2J H 0.9945 0.7615 0.0379 0.155 Uiso 0.50 1 calc PR H -1
C3J C 0.9185(11) 0.8456(10) 0.0356(10) 0.129(3) Uani 0.50 1 d PGDU H -1
H3J H 0.8722 0.8162 0.0472 0.155 Uiso 0.50 1 calc PR H -1
C4J C 0.9135(8) 0.9210(10) 0.0241(11) 0.129(3) Uani 0.50 1 d PGDU H -1
C5J C 0.9812(7) 0.9638(9) 0.0070(10) 0.129(3) Uani 0.50 1 d PGDU H -1
N2J N 1.0439(10) 1.0822(10) -0.0216(10) 0.129(3) Uani 0.50 1 d PGDU H -1
C6J C 1.0392(14) 1.1575(10) -0.0350(13) 0.129(3) Uani 0.50 1 d PGDU H -1
H6J H 1.0853 1.1869 -0.0456 0.155 Uiso 0.50 1 calc PR H -1
C7J C 0.9673(16) 1.1899(9) -0.0329(14) 0.129(3) Uani 0.50 1 d PGDU H -1
H7J H 0.9641 1.2414 -0.0421 0.155 Uiso 0.50 1 calc PR H -1
C8J C 0.8999(13) 1.1469(11) -0.0174(12) 0.129(3) Uani 0.50 1 d PGDU H -1
H8J H 0.8507 1.1690 -0.0160 0.155 Uiso 0.50 1 calc PR H -1
C9J C 0.9045(10) 1.0716(10) -0.0040(14) 0.129(3) Uani 0.50 1 d PGDU H -1
C10J C 0.9765(9) 1.0392(9) -0.0061(13) 0.129(3) Uani 0.50 1 d PGDU H -1
C11J C 0.8409(8) 0.9536(12) 0.0296(13) 0.129(3) Uani 0.50 1 d PDU H -1
H11J H 0.7943 0.9245 0.0438 0.155 Uiso 0.50 1 calc PR H -1
C12J C 0.8366(8) 1.0288(13) 0.0144(19) 0.129(3) Uani 0.50 1 d PDU H -1
H12J H 0.7872 1.0510 0.0166 0.155 Uiso 0.50 1 calc PR H -1
N1R N 0.5813(12) 0.4402(13) 0.0098(12) 0.160(9) Uani 0.50 1 d PGDU I -1
H1RN H 0.5858 0.4638 0.0321 0.191 Uiso 0.50 1 calc PR I -1
C1R C 0.6306(14) 0.3828(15) -0.0009(14) 0.162(10) Uani 0.50 1 d PGDU I -1
H1R H 0.6691 0.3690 0.0159 0.194 Uiso 0.50 1 calc PR I -1
C2R C 0.6236(15) 0.3455(14) -0.0362(12) 0.163(10) Uani 0.50 1 d PGDU I -1
H2R H 0.6572 0.3063 -0.0436 0.196 Uiso 0.50 1 calc PR I -1
C3R C 0.5672(18) 0.3657(14) -0.0609(12) 0.161(10) Uani 0.50 1 d PGDU I -1
H3R H 0.5624 0.3403 -0.0850 0.193 Uiso 0.50 1 calc PR I -1
C4R C 0.5179(19) 0.4232(17) -0.0502(14) 0.158(9) Uani 0.50 1 d PGDU I -1
C5R C 0.5250(14) 0.4604(15) -0.0148(12) 0.157(8) Uani 0.50 1 d PGDU I -1
N2R N 0.4827(17) 0.5551(16) 0.0312(13) 0.152(8) Uani 0.50 1 d PGDU I -1
C6R C 0.4281(17) 0.6070(15) 0.0464(12) 0.154(9) Uani 0.50 1 d PGDU I -1
H6R H 0.4338 0.6332 0.0698 0.185 Uiso 0.50 1 calc PR I -1
C7R C 0.3651(17) 0.6204(17) 0.0272(15) 0.154(9) Uani 0.50 1 d PGDU I -1
H7R H 0.3278 0.6558 0.0376 0.185 Uiso 0.50 1 calc PR I -1
C8R C 0.3568(16) 0.5819(19) -0.0071(15) 0.154(9) Uani 0.50 1 d PGDU I -1
H8R H 0.3137 0.5911 -0.0203 0.185 Uiso 0.50 1 calc PR I -1
C9R C 0.4114(14) 0.5301(16) -0.0223(13) 0.153(8) Uani 0.50 1 d PGDU I -1
C10R C 0.4744(16) 0.5167(16) -0.0032(14) 0.153(8) Uani 0.50 1 d PGDU I -1
C11R C 0.4580(17) 0.4401(18) -0.0720(13) 0.159(9) Uani 0.50 1 d PDU I -1
H11R H 0.4541 0.4158 -0.0970 0.190 Uiso 0.50 1 calc PR I -1
C12R C 0.404(2) 0.493(2) -0.0573(17) 0.155(9) Uani 0.50 1 d PDU I -1
H12R H 0.3615 0.5026 -0.0712 0.186 Uiso 0.50 1 calc PR I -1
N1K N 0.4459(15) 1.4645(13) 0.6271(10) 0.176(9) Uani 0.50 1 d PGDU J 1
C1K C 0.415(2) 1.5167(15) 0.6549(11) 0.174(10) Uani 0.50 1 d PGDU J 1
H1K H 0.4289 1.5177 0.6845 0.209 Uiso 0.50 1 calc PR J 1
C2K C 0.3633(19) 1.5677(14) 0.6394(12) 0.174(10) Uani 0.50 1 d PGDU J 1
H2K H 0.3421 1.6034 0.6584 0.209 Uiso 0.50 1 calc PR J 1
C3K C 0.3427(19) 1.5663(15) 0.5961(14) 0.176(10) Uani 0.50 1 d PGDU J 1
H3K H 0.3075 1.6011 0.5855 0.211 Uiso 0.50 1 calc PR J 1
C4K C 0.3738(18) 1.5141(15) 0.5682(12) 0.176(9) Uani 0.50 1 d PGDU J 1
C5K C 0.4254(13) 1.4632(11) 0.5837(9) 0.175(9) Uani 0.50 1 d PGDU J 1
N2K N 0.5085(16) 1.3598(15) 0.5717(12) 0.180(10) Uani 0.50 1 d PGDU J 1
H2K1 H 0.5240 1.3623 0.5979 0.216 Uiso 0.50 1 calc PR J 1
C6K C 0.5420(19) 1.3100(16) 0.5422(14) 0.178(10) Uani 0.50 1 d PGDU J 1
H6K H 0.5816 1.2786 0.5503 0.214 Uiso 0.50 1 calc PR J 1
C7K C 0.518(2) 1.3060(19) 0.5008(14) 0.180(10) Uani 0.50 1 d PGDU J 1
H7K H 0.5404 1.2720 0.4807 0.217 Uiso 0.50 1 calc PR J 1
C8K C 0.459(2) 1.3519(19) 0.4889(13) 0.179(10) Uani 0.50 1 d PGDU J 1
H8K H 0.4428 1.3492 0.4607 0.214 Uiso 0.50 1 calc PR J 1
C9K C 0.4260(18) 1.4017(16) 0.5184(12) 0.178(9) Uani 0.50 1 d PGDU J 1
C10K C 0.4505(16) 1.4057(14) 0.5598(11) 0.176(9) Uani 0.50 1 d PGDU J 1
C11K C 0.345(3) 1.505(2) 0.5296(19) 0.180(9) Uani 0.50 1 d PDU J 1
H11K H 0.3081 1.5390 0.5198 0.216 Uiso 0.50 1 calc PR J 1
C12K C 0.369(3) 1.449(2) 0.5053(16) 0.180(9) Uani 0.50 1 d PDU J 1
H12K H 0.3478 1.4417 0.4800 0.216 Uiso 0.50 1 calc PR J 1
N1Q N 0.3779(2) 1.5069(3) 0.5449(9) 0.217(13) Uani 0.50 1 d PGDU K 2
H1QN H 0.3780 1.5208 0.5725 0.260 Uiso 0.50 1 calc PR K 2
C1Q C 0.3333(3) 1.5438(5) 0.5148(9) 0.220(13) Uani 0.50 1 d PGDU K 2
H1Q H 0.3029 1.5840 0.5241 0.264 Uiso 0.50 1 calc PR K 2
C2Q C 0.3331(3) 1.5217(6) 0.4712(9) 0.217(13) Uani 0.50 1 d PGDU K 2
H2Q H 0.3025 1.5469 0.4507 0.260 Uiso 0.50 1 calc PR K 2
C3Q C 0.3775(6) 1.4628(5) 0.4577(9) 0.218(13) Uani 0.50 1 d PGDU K 2
H3Q H 0.3773 1.4478 0.4279 0.261 Uiso 0.50 1 calc PR K 2
C4Q C 0.4221(7) 1.4260(3) 0.4877(9) 0.217(13) Uani 0.50 1 d PGDU K 2
C5Q C 0.4223(4) 1.4480(3) 0.5313(9) 0.217(13) Uani 0.50 1 d PGDU K 2
N2Q N 0.4672(4) 1.4331(8) 0.6049(9) 0.215(13) Uani 0.50 1 d PGDU K 2
C6Q C 0.5106(6) 1.3954(9) 0.6355(9) 0.212(13) Uani 0.50 1 d PGDU K 2
H6Q H 0.5108 1.4105 0.6653 0.254 Uiso 0.50 1 calc PR K 2
C7Q C 0.5538(10) 1.3356(11) 0.6225(10) 0.212(13) Uani 0.50 1 d PGDU K 2
H7Q H 0.5835 1.3098 0.6434 0.255 Uiso 0.50 1 calc PR K 2
C8Q C 0.5536(10) 1.3136(9) 0.5789(10) 0.212(13) Uani 0.50 1 d PGDU K 2
H8Q H 0.5831 1.2727 0.5700 0.255 Uiso 0.50 1 calc PR K 2
C9Q C 0.5102(8) 1.3513(7) 0.5483(9) 0.215(13) Uani 0.50 1 d PGDU K 2
C10Q C 0.4669(7) 1.4111(7) 0.5613(9) 0.215(13) Uani 0.50 1 d PGDU K 2
C11Q C 0.4661(3) 1.3668(7) 0.4743(10) 0.219(13) Uani 0.50 1 d PDU K 2
H11Q H 0.4659 1.3517 0.4445 0.263 Uiso 0.50 1 calc PR K 2
C12Q C 0.5104(17) 1.3296(11) 0.5045(11) 0.217(13) Uani 0.50 1 d PDU K 2
H12Q H 0.5409 1.2895 0.4952 0.261 Uiso 0.50 1 calc PR K 2
O1W O 0.9405(7) 0.9593(7) 0.2447(4) 0.078(4) Uani 1 1 d . . .
O2W O 1.0228(15) 0.7590(11) 0.1512(8) 0.162(11) Uani 0.80 1 d P . .
O3W O 0.3748(12) 1.1125(12) 0.3392(7) 0.106(8) Uani 0.70 1 d P . .
O4W O 1.4640(11) 0.9935(12) 0.3159(7) 0.118(7) Uani 0.80 1 d P . .
O5W O 0.2754(10) 0.0389(14) 0.3054(8) 0.161(9) Uani 0.90 1 d P . .
O6W O 1.0059(12) 0.7293(12) 0.2636(7) 0.099(7) Uani 0.70 1 d P . .
O7W O 0.9494(16) 1.2963(19) 0.1753(13) 0.114(11) Uani 0.50 1 d P . .
O8W O 0.7702(15) 0.3249(14) 0.4936(11) 0.085(9) Uani 0.50 1 d P . .
O9W O 1.3583(18) 0.792(2) 0.3221(15) 0.119(15) Uani 0.40 1 d P . .
O10W O 1.1762(16) 0.7177(18) 0.1172(10) 0.101(11) Uani 0.50 1 d P . .
O11W O 0.8243(17) 0.3499(17) 0.3396(11) 0.069(9) Uani 0.40 1 d PU . .
O12W O 1.0381(16) 0.5827(19) 0.2723(10) 0.126(14) Uani 0.50 1 d P . .
O13W O 0.983(4) 0.534(4) 0.204(3) 0.10(2) Uani 0.20 1 d PU . .
O14W O 0.707(3) 0.273(3) 0.408(2) 0.098(19) Uani 0.25 1 d PU . .
O15W O 1.145(3) 0.639(3) 0.0508(18) 0.099(16) Uani 0.30 1 d PU . .
O16W O 0.887(3) 1.379(3) 0.240(2) 0.10(2) Uani 0.25 1 d PU . .
O17W O 0.764(3) 0.735(3) 0.061(2) 0.11(2) Uani 0.25 1 d PU . .
O18W O 0.660(2) 0.860(2) 0.0689(16) 0.128(15) Uani 0.40 1 d PU . .
O19W O 0.939(3) 0.6582(19) 0.1362(15) 0.126(16) Uani 0.40 1 d P . .
O20W O 0.4893(14) 1.4889(15) 0.2610(11) 0.138(12) Uani 0.60 1 d P L 1
O21W O 0.537(5) 0.210(5) 0.208(4) 0.14(3) Uani 0.20 1 d PU M 1
O22W O 0.052(2) -0.044(2) 0.3573(12) 0.166(18) Uani 0.50 1 d P N 1
O23W O 0.189(3) -0.083(3) 0.3688(14) 0.21(2) Uani 0.50 1 d P O 1
O24W O 0.366(3) 1.489(3) 0.3957(18) 0.095(15) Uani 0.30 1 d PU P 1
O25W O 0.741(2) 0.212(2) 0.5841(19) 0.173(18) Uani 0.50 1 d P Q 1
O26W O 1.1900(16) 0.6153(17) 0.2058(10) 0.103(11) Uani 0.50 1 d P R 1
O27W O 1.406(3) 0.780(3) 0.1521(19) 0.107(17) Uani 0.30 1 d PU S 1
O28W O 0.596(3) 0.096(3) -0.011(2) 0.126(17) Uani 0.30 1 d PU T 1
O29W O 1.326(4) 0.792(4) 0.080(3) 0.12(2) Uani 0.25 1 d PU U 2
O30W O 0.704(3) 1.130(3) -0.002(2) 0.13(2) Uani 0.30 1 d PU V 2
O31W O 0.250(2) -0.133(3) 0.3738(16) 0.118(14) Uani 0.40 1 d PU W 2
O32W O -0.128(2) 0.192(2) 0.5335(13) 0.114(14) Uani 0.40 1 d P X 2
O33W O 0.929(4) 1.316(4) 0.071(3) 0.09(2) Uani 0.20 1 d PU . .

loop_
_atom_site_aniso_label
_atom_site_aniso_U_11
_atom_site_aniso_U_22
_atom_site_aniso_U_33
_atom_site_aniso_U_23
_atom_site_aniso_U_13
_atom_site_aniso_U_12
C1A 0.043(4) 0.082(6) 0.074(6) -0.030(5) -0.012(4) 0.031(4)
C2A 0.043(4) 0.082(6) 0.074(6) -0.030(5) -0.013(4) 0.031(4)
C3A 0.042(4) 0.082(6) 0.074(6) -0.029(5) -0.013(4) 0.031(4)
C4A 0.043(4) 0.082(6) 0.074(6) -0.030(5) -0.012(4) 0.031(4)
C5A 0.042(4) 0.082(6) 0.074(6) -0.030(5) -0.013(4) 0.031(4)
C6A 0.042(4) 0.082(6) 0.074(6) -0.030(5) -0.012(4) 0.031(4)
C7A 0.043(4) 0.082(6) 0.074(6) -0.029(5) -0.013(4) 0.031(5)
C1B 0.080(9) 0.091(10) 0.058(9) -0.010(8) -0.014(8) 0.029(9)
C2B 0.078(9) 0.089(10) 0.061(9) -0.007(8) -0.009(8) 0.031(9)
C3B 0.076(9) 0.089(10) 0.061(9) -0.003(8) -0.009(8) 0.035(9)
C4B 0.082(9) 0.089(10) 0.060(9) -0.009(8) -0.002(8) 0.030(9)
C5B 0.079(8) 0.088(9) 0.050(8) -0.016(7) -0.011(7) 0.026(8)
C6B 0.077(9) 0.092(10) 0.048(9) -0.012(8) -0.016(7) 0.030(9)
C7B 0.082(11) 0.086(11) 0.049(10) -0.023(9) -0.013(8) 0.013(10)
C1C 0.080(10) 0.090(11) 0.062(10) -0.008(9) -0.012(8) 0.018(8)
C2C 0.083(9) 0.100(11) 0.062(10) -0.006(9) -0.009(8) 0.020(9)
C3C 0.090(10) 0.108(11) 0.063(10) -0.003(9) -0.012(9) 0.024(9)
C4C 0.085(10) 0.103(11) 0.062(10) -0.011(9) -0.012(8) 0.017(9)
C5C 0.078(9) 0.096(11) 0.058(10) -0.004(9) -0.010(9) 0.019(9)
C6C 0.075(9) 0.085(11) 0.060(10) -0.007(9) -0.012(9) 0.024(8)
C7C 0.060(14) 0.095(18) 0.027(11) -0.025(11) 0.004(10) 0.012(13)
C1D 0.080(10) 0.081(11) 0.059(9) -0.013(9) -0.017(8) 0.022(9)
C2D 0.082(10) 0.084(10) 0.060(9) -0.023(9) -0.014(8) 0.016(10)
C3D 0.083(10) 0.089(11) 0.066(9) -0.014(9) -0.015(9) 0.023(9)
C4D 0.091(10) 0.097(11) 0.069(9) -0.009(10) -0.013(8) 0.027(10)
C5D 0.092(10) 0.095(11) 0.066(9) -0.012(9) -0.015(9) 0.024(10)
C6D 0.089(10) 0.089(10) 0.062(9) -0.014(9) -0.012(9) 0.023(10)
C7D 0.076(18) 0.12(2) 0.11(2) -0.018(19) 0.027(16) 0.007(17)
C1E 0.040(11) 0.160(13) 0.120(14) 0.027(11) 0.003(10) 0.036(10)
C2E 0.054(11) 0.164(13) 0.128(14) 0.026(11) 0.009(10) 0.034(11)
C3E 0.055(11) 0.160(13) 0.136(15) 0.025(12) 0.012(10) 0.038(10)
C4E 0.051(10) 0.150(13) 0.130(14) 0.024(11) 0.008(10) 0.041(10)
C5E 0.045(10) 0.147(13) 0.127(14) 0.026(11) 0.004(10) 0.041(10)
C6E 0.042(10) 0.155(13) 0.125(14) 0.023(12) 0.003(9) 0.037(10)
C7E 0.056(14) 0.10(2) 0.11(2) -0.006(16) -0.026(14) 0.022(14)
C1F 0.048(9) 0.080(10) 0.073(10) 0.002(8) -0.012(8) 0.018(8)
C2F 0.052(9) 0.084(10) 0.081(10) 0.005(8) -0.006(8) 0.019(8)
C3F 0.050(8) 0.078(10) 0.078(10) 0.000(8) -0.006(8) 0.021(8)
C4F 0.052(9) 0.078(10) 0.078(10) -0.003(8) -0.012(8) 0.017(8)
C5F 0.051(9) 0.079(10) 0.076(10) -0.007(8) -0.026(8) 0.011(8)
C6F 0.047(8) 0.084(10) 0.076(10) -0.006(8) -0.029(8) 0.008(8)
C7F 0.024(12) 0.11(2) 0.11(2) -0.007(16) -0.006(12) 0.004(12)
C1G 0.070(9) 0.036(9) 0.064(9) -0.011(7) -0.023(7) 0.023(8)
C2G 0.071(8) 0.043(9) 0.065(9) -0.019(7) -0.017(8) 0.014(8)
C3G 0.073(9) 0.041(9) 0.062(8) -0.019(7) -0.017(8) 0.018(8)
C4G 0.074(8) 0.036(9) 0.063(9) -0.020(7) -0.013(7) 0.020(8)
C5G 0.073(8) 0.028(9) 0.067(9) -0.013(7) -0.018(8) 0.019(8)
C6G 0.078(9) 0.031(8) 0.066(8) -0.001(7) -0.021(8) 0.022(8)
C7G 0.049(12) 0.055(15) 0.083(15) 0.003(12) -0.036(11) 0.013(11)
C1H 0.061(5) 0.055(5) 0.047(5) -0.011(4) -0.011(4) 0.019(4)
C2H 0.061(5) 0.055(5) 0.047(5) -0.012(4) -0.011(4) 0.019(4)
C3H 0.061(5) 0.055(5) 0.046(5) -0.012(4) -0.011(4) 0.019(4)
C4H 0.061(5) 0.055(5) 0.046(5) -0.012(4) -0.011(4) 0.019(4)
C5H 0.060(5) 0.055(5) 0.046(5) -0.012(4) -0.011(4) 0.019(4)
C6H 0.061(5) 0.055(5) 0.046(5) -0.012(4) -0.011(4) 0.019(4)
C7H 0.060(5) 0.055(5) 0.046(5) -0.012(4) -0.011(4) 0.019(4)
S1A1 0.036(8) 0.046(9) 0.037(7) -0.035(7) -0.010(6) 0.002(7)
O1A1 0.006(5) 0.006(5) 0.006(5) -0.0015(16) -0.0019(19) 0.0003(11)
O2A1 0.044(11) 0.047(12) 0.049(11) -0.019(9) -0.002(8) 0.012(8)
O3A1 0.054(12) 0.054(13) 0.062(12) -0.017(9) -0.025(9) 0.016(9)
S1A2 0.16(2) 0.14(2) 0.26(3) -0.06(2) -0.11(2) 0.050(17)
O1A2 0.15(3) 0.13(3) 0.26(3) -0.05(2) -0.10(3) 0.06(2)
O2A2 0.17(3) 0.14(3) 0.27(4) -0.06(3) -0.10(3) 0.05(2)
O3A2 0.14(3) 0.14(3) 0.26(3) -0.06(2) -0.12(2) 0.08(2)
S1B1 0.048(9) 0.123(17) 0.093(12) -0.025(11) 0.008(9) 0.034(9)
O1B1 0.033(14) 0.13(2) 0.072(16) -0.053(15) -0.017(13) 0.019(14)
O2B1 0.060(14) 0.10(2) 0.074(17) 0.016(16) -0.012(15) 0.055(14)
O3B1 0.084(17) 0.13(2) 0.119(19) -0.032(18) -0.023(16) 0.029(16)
S1B2 0.35(4) 0.087(18) 0.10(2) 0.050(16) 0.05(2) 0.11(2)
O1B2 0.135(18) 0.130(18) 0.134(18) -0.036(11) -0.038(11) 0.011(10)
O2B2 0.15(2) 0.15(2) 0.15(2) -0.028(11) -0.047(11) 0.011(10)
O3B2 0.16(2) 0.16(2) 0.17(2) -0.040(11) -0.048(12) 0.011(10)
S1C1 0.188(10) 0.272(15) 0.111(7) -0.055(8) -0.052(7) 0.135(11)
O1C1 0.173(19) 0.172(19) 0.164(19) -0.028(11) -0.063(11) 0.000(10)
O2C1 0.25(6) 0.19(5) 0.14(4) -0.05(4) -0.09(4) 0.12(5)
O3C1 0.145(17) 0.158(18) 0.143(18) -0.024(10) -0.055(11) 0.004(10)
O1C2 0.16(2) 0.17(2) 0.16(2) -0.041(11) -0.055(11) 0.009(10)
O2C2 0.29(2) 0.29(2) 0.29(2) -0.069(6) -0.093(8) 0.0053(12)
O3C2 0.173(19) 0.17(2) 0.169(19) -0.032(11) -0.057(11) 0.015(10)
S1D 0.118(7) 0.165(9) 0.124(8) -0.021(7) -0.024(6) -0.026(6)
O1D 0.157(18) 0.27(3) 0.131(17) -0.129(19) -0.021(14) 0.047(18)
O2D 0.32(3) 0.23(3) 0.103(16) 0.071(18) -0.11(2) -0.13(2)
O3D 0.092(16) 0.20(2) 0.31(3) -0.10(2) 0.019(17) -0.036(15)
S1E1 0.041(8) 0.065(9) 0.078(10) 0.003(9) -0.012(7) 0.027(7)
O1E1 0.107(15) 0.114(16) 0.120(15) -0.026(10) -0.034(10) 0.000(10)
O2E1 0.06(2) 0.15(4) 0.08(3) 0.02(3) 0.039(19) -0.04(2)
O3E1 0.090(12) 0.097(13) 0.092(13) -0.045(10) -0.026(9) -0.008(9)
S1E2 0.13(2) 0.64(7) 0.41(6) 0.36(5) -0.13(3) -0.18(4)
O1E2 0.13(3) 0.65(7) 0.42(6) 0.36(5) -0.12(4) -0.18(4)
O2E2 0.15(3) 0.64(7) 0.41(6) 0.37(5) -0.11(4) -0.19(4)
O3E2 0.13(3) 0.64(7) 0.41(6) 0.36(5) -0.13(4) -0.18(4)
S1F1 0.066(11) 0.058(15) 0.075(13) 0.000(11) 0.033(9) 0.035(10)
O1F1 0.068(12) 0.075(13) 0.074(13) -0.021(9) -0.017(9) 0.008(9)
O2F1 0.059(19) 0.06(2) 0.07(2) 0.015(18) -0.033(17) -0.023(18)
O3F1 0.12(2) 0.12(2) 0.13(2) -0.035(11) -0.036(11) 0.007(10)
S1F2 0.16(3) 0.18(4) 0.26(4) 0.08(3) -0.08(3) 0.06(2)
O1F2 0.082(15) 0.077(16) 0.082(15) -0.026(10) -0.020(10) 0.015(10)
O2F2 0.126(18) 0.132(18) 0.131(18) -0.029(11) -0.035(11) 0.004(10)
O3F2 0.106(16) 0.103(17) 0.101(16) -0.034(10) -0.030(10) 0.009(10)
S1G 0.105(5) 0.098(6) 0.084(5) -0.053(5) -0.052(4) 0.044(4)
O1G 0.116(13) 0.166(18) 0.103(13) -0.068(13) 0.002(12) 0.012(12)
O2G 0.123(13) 0.062(11) 0.121(13) -0.040(10) -0.086(11) 0.039(10)
O3G 0.125(13) 0.112(14) 0.153(15) -0.060(12) -0.101(12) 0.067(11)
S1H 0.092(5) 0.062(5) 0.060(4) -0.004(4) 0.008(4) 0.025(4)
O1H 0.063(9) 0.092(12) 0.041(8) 0.001(8) 0.007(7) 0.037(9)
O2H 0.045(9) 0.092(12) 0.098(12) 0.020(9) -0.006(8) 0.028(8)
O3H 0.117(13) 0.090(13) 0.070(11) -0.021(10) 0.014(9) 0.013(10)
O4A 0.083(10) 0.069(11) 0.085(11) -0.031(9) -0.019(8) 0.008(9)
O4B 0.072(10) 0.112(13) 0.064(10) -0.025(9) -0.008(8) 0.014(9)
O4C 0.072(10) 0.095(12) 0.066(9) -0.037(9) 0.000(7) 0.007(8)
O4D 0.111(12) 0.114(13) 0.053(10) -0.007(9) 0.014(9) 0.026(10)
O4E 0.056(9) 0.123(14) 0.081(11) -0.015(10) -0.004(8) 0.029(9)
O4F 0.066(10) 0.107(13) 0.109(12) -0.004(10) -0.036(9) 0.010(9)
O4G 0.076(11) 0.083(11) 0.087(11) -0.046(10) -0.036(8) 0.046(9)
O4H 0.069(10) 0.103(12) 0.054(9) 0.007(9) 0.008(8) 0.024(9)
N1X 0.088(8) 0.090(9) 0.062(8) -0.015(7) -0.001(6) -0.016(7)
C1X 0.093(9) 0.091(10) 0.064(9) -0.017(7) -0.003(7) -0.012(8)
C2X 0.097(10) 0.093(10) 0.067(9) -0.013(7) -0.002(7) -0.009(8)
C3X 0.092(9) 0.092(10) 0.070(9) -0.016(7) 0.001(7) -0.006(8)
C4X 0.090(8) 0.094(9) 0.073(8) -0.016(6) -0.001(6) -0.010(7)
C5X 0.084(8) 0.092(8) 0.064(8) -0.017(6) 0.000(6) -0.016(7)
N2X 0.109(9) 0.107(10) 0.076(9) -0.027(7) -0.010(7) -0.017(7)
C6X 0.118(10) 0.111(10) 0.078(10) -0.031(7) -0.009(8) -0.019(9)
C7X 0.113(10) 0.113(11) 0.080(10) -0.033(8) -0.010(8) -0.022(9)
C8X 0.113(10) 0.118(11) 0.085(10) -0.031(7) -0.008(8) -0.024(8)
C9X 0.101(8) 0.111(9) 0.076(8) -0.027(6) -0.011(7) -0.019(7)
C10X 0.097(8) 0.104(9) 0.073(8) -0.024(6) -0.005(6) -0.015(7)
C11X 0.097(9) 0.102(10) 0.081(9) -0.020(7) -0.004(7) -0.005(8)
C12X 0.099(9) 0.112(10) 0.084(9) -0.022(7) -0.010(7) -0.014(8)
N1Y 0.070(14) 0.100(16) 0.039(13) -0.010(11) 0.017(10) -0.017(12)
C1Y 0.066(14) 0.102(16) 0.042(14) -0.008(12) 0.021(11) -0.015(13)
C2Y 0.065(14) 0.104(17) 0.042(14) -0.007(13) 0.017(11) -0.016(13)
C3Y 0.066(14) 0.103(16) 0.042(13) -0.012(12) 0.013(11) -0.016(12)
C4Y 0.071(13) 0.101(15) 0.042(12) -0.011(11) 0.010(10) -0.011(12)
C5Y 0.071(13) 0.099(15) 0.043(12) -0.011(10) 0.010(10) -0.013(11)
N2Y 0.078(14) 0.108(17) 0.059(14) -0.007(12) -0.005(11) -0.013(13)
C6Y 0.078(15) 0.109(18) 0.060(14) -0.006(13) -0.005(11) -0.015(13)
C7Y 0.077(14) 0.110(18) 0.059(15) -0.004(13) -0.006(11) -0.014(13)
C8Y 0.077(14) 0.108(17) 0.057(14) -0.002(12) -0.002(11) -0.014(13)
C9Y 0.074(13) 0.106(16) 0.053(13) -0.005(11) 0.001(10) -0.015(12)
C10Y 0.074(13) 0.103(15) 0.051(13) -0.007(11) 0.003(10) -0.015(11)
C11Y 0.073(14) 0.101(16) 0.044(13) -0.011(11) 0.007(10) -0.010(12)
C12Y 0.074(14) 0.105(16) 0.048(13) -0.005(11) 0.004(10) -0.010(12)
N1O 0.050(12) 0.075(14) 0.079(15) 0.023(11) -0.018(11) -0.014(11)
C5O 0.049(11) 0.070(13) 0.080(14) 0.025(10) -0.017(10) -0.018(10)
C4O 0.050(11) 0.075(14) 0.081(15) 0.023(10) -0.011(11) -0.018(10)
C3O 0.049(12) 0.079(15) 0.081(16) 0.023(12) -0.009(12) -0.017(12)
C2O 0.048(12) 0.080(16) 0.082(16) 0.022(12) -0.012(12) -0.017(12)
C1O 0.048(13) 0.078(15) 0.081(16) 0.021(12) -0.016(12) -0.017(12)
N2O 0.046(11) 0.066(14) 0.083(14) 0.026(11) -0.026(11) -0.028(11)
C6O 0.049(11) 0.065(15) 0.083(15) 0.025(11) -0.027(11) -0.030(11)
C7O 0.053(12) 0.061(15) 0.085(15) 0.026(12) -0.027(12) -0.031(11)
C8O 0.056(12) 0.060(15) 0.086(15) 0.029(11) -0.022(11) -0.028(11)
C9O 0.055(11) 0.067(14) 0.087(14) 0.028(10) -0.021(10) -0.024(10)
C10O 0.051(11) 0.067(13) 0.082(14) 0.030(10) -0.020(10) -0.024(10)
C11O 0.054(11) 0.077(14) 0.085(15) 0.021(11) -0.013(11) -0.018(11)
C12O 0.057(12) 0.075(14) 0.087(14) 0.025(11) -0.017(11) -0.022(11)
N1Z 0.113(9) 0.137(11) 0.093(10) 0.005(8) -0.002(7) -0.016(8)
C1Z 0.116(10) 0.136(12) 0.092(10) 0.004(8) 0.001(9) -0.018(9)
C2Z 0.118(11) 0.138(12) 0.091(11) 0.006(9) 0.002(9) -0.017(9)
C3Z 0.119(10) 0.141(12) 0.094(11) 0.010(8) -0.002(8) -0.022(9)
C4Z 0.120(9) 0.139(11) 0.096(10) 0.011(7) -0.008(7) -0.026(8)
C5Z 0.121(9) 0.139(11) 0.097(9) 0.005(7) -0.005(7) -0.024(8)
N2Z 0.148(10) 0.147(12) 0.119(10) -0.016(8) 0.004(9) -0.028(9)
C6Z 0.160(12) 0.153(13) 0.120(12) -0.021(9) 0.004(9) -0.038(10)
C7Z 0.163(12) 0.158(13) 0.120(11) -0.017(9) 0.002(10) -0.038(10)
C8Z 0.162(12) 0.155(13) 0.117(11) -0.013(9) 0.003(9) -0.041(9)
C9Z 0.147(10) 0.146(11) 0.104(10) -0.004(8) 0.001(8) -0.040(8)
C10Z 0.138(10) 0.146(11) 0.107(9) -0.003(7) 0.000(8) -0.032(8)
C11Z 0.125(10) 0.141(12) 0.101(11) 0.013(8) -0.008(8) -0.037(9)
C12Z 0.136(10) 0.144(12) 0.104(11) 0.008(8) -0.003(9) -0.046(9)
N1V 0.131(19) 0.19(3) 0.075(15) -0.016(15) 0.008(14) -0.107(17)
C1V 0.128(19) 0.19(3) 0.074(16) -0.016(16) 0.009(14) -0.109(18)
C2V 0.126(19) 0.19(3) 0.072(16) -0.016(16) 0.011(14) -0.114(18)
C3V 0.126(19) 0.19(3) 0.071(16) -0.015(15) 0.011(14) -0.115(18)
C4V 0.124(18) 0.19(2) 0.071(15) -0.015(15) 0.010(13) -0.115(17)
C5V 0.128(18) 0.19(2) 0.072(15) -0.019(14) 0.009(12) -0.111(17)
N2V 0.133(18) 0.19(3) 0.071(15) -0.019(16) 0.008(13) -0.107(18)
C6V 0.132(18) 0.19(3) 0.070(16) -0.019(17) 0.007(13) -0.107(19)
C7V 0.131(18) 0.19(3) 0.071(16) -0.019(17) 0.006(13) -0.107(19)
C8V 0.129(18) 0.19(3) 0.072(16) -0.021(16) 0.007(13) -0.109(18)
C9V 0.129(18) 0.19(3) 0.072(15) -0.020(15) 0.007(13) -0.110(17)
C10V 0.132(17) 0.19(2) 0.071(14) -0.021(15) 0.007(12) -0.108(17)
C11V 0.123(18) 0.19(3) 0.070(15) -0.015(15) 0.010(13) -0.117(18)
C12V 0.127(18) 0.19(3) 0.070(15) -0.017(15) 0.010(13) -0.114(18)
N1M 0.128(17) 0.111(17) 0.124(19) 0.004(14) -0.030(14) -0.044(14)
C1M 0.127(18) 0.110(17) 0.12(2) 0.005(15) -0.029(15) -0.045(15)
C2M 0.126(17) 0.110(17) 0.12(2) 0.006(15) -0.027(15) -0.047(15)
C3M 0.123(17) 0.107(17) 0.12(2) 0.007(15) -0.028(14) -0.048(15)
C4M 0.123(16) 0.108(17) 0.120(19) 0.007(14) -0.029(13) -0.047(14)
C5M 0.124(16) 0.109(16) 0.120(19) 0.004(14) -0.029(13) -0.046(13)
N2M 0.129(17) 0.111(17) 0.122(19) 0.002(15) -0.032(14) -0.043(15)
C6M 0.130(18) 0.112(18) 0.120(19) 0.001(16) -0.035(14) -0.042(15)
C7M 0.128(18) 0.111(18) 0.12(2) 0.000(16) -0.038(15) -0.044(15)
C8M 0.127(18) 0.110(18) 0.120(19) 0.002(15) -0.037(14) -0.044(15)
C9M 0.127(17) 0.109(17) 0.120(19) 0.004(14) -0.034(13) -0.044(14)
C10M 0.127(16) 0.109(16) 0.119(18) 0.005(14) -0.030(13) -0.044(14)
C11M 0.122(17) 0.109(17) 0.119(19) 0.008(15) -0.032(14) -0.047(14)
C12M 0.125(17) 0.110(17) 0.119(19) 0.005(15) -0.032(14) -0.043(14)
N1W 0.445(7) 0.273(7) 0.160(6) -0.024(5) 0.053(6) -0.231(6)
C1W 0.445(7) 0.273(7) 0.160(6) -0.024(5) 0.053(6) -0.231(6)
C2W 0.445(7) 0.273(7) 0.160(6) -0.024(5) 0.053(6) -0.231(6)
C3W 0.445(7) 0.273(7) 0.160(6) -0.024(5) 0.053(6) -0.231(6)
C4W 0.445(7) 0.273(7) 0.160(6) -0.024(5) 0.053(6) -0.231(6)
C5W 0.445(7) 0.273(6) 0.160(6) -0.025(5) 0.053(6) -0.230(6)
N2W 0.446(7) 0.273(7) 0.161(6) -0.025(5) 0.053(6) -0.230(6)
C6W 0.446(7) 0.273(7) 0.161(6) -0.025(5) 0.053(6) -0.230(6)
C7W 0.446(7) 0.273(7) 0.161(6) -0.025(5) 0.053(6) -0.230(6)
C8W 0.446(7) 0.273(7) 0.161(6) -0.025(5) 0.053(6) -0.230(6)
C9W 0.446(7) 0.273(7) 0.160(6) -0.025(5) 0.053(6) -0.230(6)
C10W 0.446(7) 0.273(6) 0.160(6) -0.025(5) 0.053(6) -0.230(6)
C11W 0.446(7) 0.273(7) 0.160(6) -0.024(5) 0.053(6) -0.230(6)
C12W 0.446(7) 0.273(7) 0.160(6) -0.025(5) 0.053(6) -0.230(6)
N1T 0.096(14) 0.102(15) 0.093(14) 0.002(12) -0.014(11) -0.006(11)
C1T 0.099(14) 0.104(16) 0.095(15) 0.004(13) -0.013(12) -0.003(11)
C2T 0.098(15) 0.106(16) 0.095(15) 0.006(13) -0.018(12) -0.005(11)
C3T 0.094(14) 0.104(16) 0.091(14) 0.004(13) -0.019(11) -0.009(11)
C4T 0.091(13) 0.101(15) 0.091(13) 0.003(11) -0.016(10) -0.009(10)
C5T 0.091(13) 0.100(15) 0.092(13) 0.002(11) -0.018(10) -0.010(10)
N2T 0.100(14) 0.114(16) 0.093(14) 0.007(12) -0.021(11) -0.012(11)
C6T 0.103(15) 0.118(17) 0.097(14) 0.014(13) -0.022(11) -0.010(12)
C7T 0.101(15) 0.118(17) 0.100(15) 0.015(14) -0.020(12) -0.010(12)
C8T 0.097(14) 0.113(16) 0.101(14) 0.014(13) -0.017(12) -0.011(11)
C9T 0.090(13) 0.107(15) 0.098(13) 0.008(12) -0.016(10) -0.011(10)
C10T 0.093(13) 0.104(15) 0.093(13) 0.006(11) -0.018(10) -0.012(10)
C11T 0.091(14) 0.103(15) 0.093(14) 0.000(12) -0.012(11) -0.008(11)
C12T 0.089(14) 0.105(15) 0.097(14) 0.003(12) -0.012(11) -0.007(11)
N1L 0.156(4) 0.156(4) 0.156(4) -0.0363(17) -0.0487(19) 0.0028(16)
C1L 0.156(4) 0.156(4) 0.156(4) -0.0363(18) -0.049(2) 0.0028(17)
C2L 0.156(4) 0.156(4) 0.156(4) -0.0363(18) -0.0487(19) 0.0028(16)
C3L 0.156(4) 0.156(4) 0.156(4) -0.0363(18) -0.0488(19) 0.0028(15)
C4L 0.156(4) 0.156(4) 0.156(4) -0.0363(16) -0.0488(17) 0.0027(14)
C5L 0.156(4) 0.156(4) 0.156(4) -0.0364(16) -0.0488(17) 0.0027(15)
N2L 0.156(4) 0.156(4) 0.156(4) -0.0364(17) -0.0487(18) 0.0028(16)
C6L 0.156(4) 0.156(4) 0.156(4) -0.0363(18) -0.0487(18) 0.0028(17)
C7L 0.156(4) 0.156(4) 0.156(4) -0.0363(18) -0.0487(18) 0.0028(17)
C8L 0.156(4) 0.156(4) 0.156(4) -0.0363(17) -0.0487(17) 0.0028(15)
C9L 0.156(4) 0.156(4) 0.156(4) -0.0364(15) -0.0487(16) 0.0028(13)
C10L 0.156(4) 0.156(4) 0.156(4) -0.0364(15) -0.0487(17) 0.0027(14)
C11L 0.156(4) 0.156(4) 0.156(4) -0.0364(15) -0.0488(16) 0.0027(13)
C12L 0.156(4) 0.156(4) 0.156(4) -0.0364(13) -0.0488(15) 0.0027(11)
N1J 0.130(3) 0.130(3) 0.128(3) -0.0305(13) -0.0405(14) 0.0024(11)
C1J 0.130(3) 0.130(3) 0.128(3) -0.0305(16) -0.0405(17) 0.0023(13)
C2J 0.130(4) 0.130(3) 0.128(4) -0.0306(18) -0.0405(18) 0.0023(13)
C3J 0.130(3) 0.130(3) 0.128(4) -0.0307(18) -0.0405(19) 0.0023(14)
C4J 0.130(3) 0.130(3) 0.128(4) -0.0308(17) -0.0405(18) 0.0024(13)
C5J 0.130(3) 0.130(3) 0.128(3) -0.0308(16) -0.0405(17) 0.0024(12)
N2J 0.130(4) 0.130(3) 0.128(4) -0.031(2) -0.040(2) 0.0024(14)
C6J 0.130(4) 0.130(4) 0.128(4) -0.031(2) -0.040(2) 0.0025(16)
C7J 0.130(4) 0.130(4) 0.128(4) -0.031(2) -0.040(2) 0.0025(15)
C8J 0.130(4) 0.130(3) 0.128(4) -0.031(2) -0.041(2) 0.0025(15)
C9J 0.130(4) 0.130(3) 0.128(4) -0.0310(19) -0.041(2) 0.0025(14)
C10J 0.130(3) 0.130(3) 0.128(4) -0.0309(18) -0.0405(19) 0.0025(13)
C11J 0.130(3) 0.130(3) 0.128(4) -0.0309(19) -0.041(2) 0.0024(15)
C12J 0.130(3) 0.130(4) 0.128(4) -0.031(2) -0.041(2) 0.0025(15)
N1R 0.144(14) 0.138(16) 0.150(15) 0.003(13) -0.008(11) -0.007(12)
C1R 0.147(14) 0.140(17) 0.151(16) -0.001(14) -0.004(13) -0.007(12)
C2R 0.149(14) 0.141(17) 0.152(16) -0.001(13) -0.004(13) -0.007(13)
C3R 0.148(14) 0.137(16) 0.151(16) -0.003(12) -0.003(12) -0.007(12)
C4R 0.146(12) 0.135(14) 0.149(14) -0.004(11) -0.005(10) -0.008(11)
C5R 0.145(12) 0.135(14) 0.146(14) -0.001(11) -0.008(10) -0.010(10)
N2R 0.146(13) 0.131(15) 0.142(15) 0.000(11) -0.013(11) -0.015(12)
C6R 0.149(14) 0.131(16) 0.144(16) -0.001(12) -0.014(12) -0.013(13)
C7R 0.149(14) 0.130(16) 0.145(16) -0.005(11) -0.014(13) -0.012(13)
C8R 0.148(13) 0.131(15) 0.147(15) -0.006(11) -0.014(12) -0.010(12)
C9R 0.147(11) 0.133(13) 0.146(13) -0.007(9) -0.017(9) -0.010(10)
C10R 0.145(12) 0.132(14) 0.144(13) -0.002(10) -0.014(9) -0.012(10)
C11R 0.149(12) 0.137(14) 0.151(13) -0.009(10) -0.011(10) -0.008(10)
C12R 0.149(10) 0.139(12) 0.150(11) -0.014(8) -0.023(8) -0.005(8)
N1K 0.157(15) 0.171(16) 0.188(16) -0.041(13) -0.038(12) -0.007(13)
C1K 0.154(16) 0.172(17) 0.186(16) -0.042(13) -0.036(13) -0.006(14)
C2K 0.154(16) 0.172(17) 0.185(16) -0.041(13) -0.036(13) -0.006(13)
C3K 0.158(15) 0.172(16) 0.184(16) -0.042(12) -0.036(12) -0.003(12)
C4K 0.161(13) 0.172(14) 0.185(14) -0.043(11) -0.039(10) -0.001(11)
C5K 0.157(14) 0.172(14) 0.187(15) -0.041(11) -0.039(11) -0.003(11)
N2K 0.156(15) 0.174(16) 0.193(16) -0.035(14) -0.037(13) 0.000(13)
C6K 0.154(16) 0.176(17) 0.189(17) -0.036(15) -0.036(14) 0.002(13)
C7K 0.157(16) 0.178(17) 0.189(17) -0.035(14) -0.037(15) 0.002(13)
C8K 0.159(16) 0.177(16) 0.186(16) -0.039(13) -0.037(14) 0.002(13)
C9K 0.160(14) 0.175(15) 0.186(15) -0.042(12) -0.038(12) 0.000(11)
C10K 0.156(14) 0.173(15) 0.189(15) -0.041(12) -0.038(12) 0.000(11)
C11K 0.170(12) 0.175(13) 0.185(13) -0.042(9) -0.044(9) 0.003(9)
C12K 0.168(14) 0.177(14) 0.185(14) -0.043(11) -0.042(11) 0.001(11)
N1Q 0.17(2) 0.22(3) 0.24(3) 0.06(2) -0.079(18) -0.171(19)
C1Q 0.17(2) 0.22(3) 0.24(3) 0.06(2) -0.077(19) -0.17(2)
C2Q 0.17(2) 0.22(3) 0.24(3) 0.06(2) -0.081(18) -0.17(2)
C3Q 0.17(2) 0.22(3) 0.24(3) 0.06(2) -0.078(18) -0.17(2)
C4Q 0.17(2) 0.22(3) 0.24(3) 0.06(2) -0.075(17) -0.168(19)
C5Q 0.17(2) 0.22(3) 0.24(3) 0.06(2) -0.074(17) -0.170(19)
N2Q 0.17(2) 0.22(3) 0.23(3) 0.06(2) -0.064(18) -0.176(19)
C6Q 0.16(2) 0.21(3) 0.22(3) 0.07(2) -0.063(18) -0.18(2)
C7Q 0.16(2) 0.21(3) 0.22(3) 0.07(2) -0.063(18) -0.18(2)
C8Q 0.16(2) 0.21(3) 0.23(3) 0.07(2) -0.067(18) -0.178(19)
C9Q 0.17(2) 0.22(3) 0.23(3) 0.06(2) -0.070(18) -0.173(19)
C10Q 0.16(2) 0.22(3) 0.23(3) 0.06(2) -0.071(17) -0.173(19)
C11Q 0.17(2) 0.22(3) 0.23(3) 0.06(2) -0.073(18) -0.17(2)
C12Q 0.17(2) 0.22(3) 0.23(3) 0.06(2) -0.072(18) -0.17(2)
O1W 0.091(10) 0.085(11) 0.052(9) -0.026(8) -0.007(7) 0.004(8)
O2W 0.22(3) 0.073(16) 0.117(18) 0.001(14) 0.022(17) 0.043(17)
O3W 0.126(17) 0.109(19) 0.065(14) -0.017(13) -0.015(13) 0.034(15)
O4W 0.113(15) 0.14(2) 0.084(14) -0.038(14) -0.007(12) 0.007(14)
O5W 0.092(14) 0.24(3) 0.16(2) -0.047(19) -0.045(13) -0.012(15)
O6W 0.108(16) 0.107(18) 0.063(14) -0.019(13) 0.001(12) -0.004(14)
O7W 0.08(2) 0.14(3) 0.13(3) -0.07(3) -0.023(19) 0.00(2)
O8W 0.10(2) 0.07(2) 0.12(2) -0.014(18) -0.10(2) -0.017(17)
O9W 0.05(2) 0.18(4) 0.14(4) -0.05(3) -0.04(2) 0.04(3)
O10W 0.10(2) 0.17(3) 0.07(2) -0.08(2) -0.049(17) 0.07(2)
O11W 0.072(12) 0.072(13) 0.069(12) -0.032(9) -0.021(9) 0.006(9)
O12W 0.10(2) 0.17(3) 0.044(19) 0.04(2) 0.028(16) 0.01(2)
O13W 0.11(3) 0.10(3) 0.10(3) -0.026(12) -0.031(13) 0.001(11)
O14W 0.10(2) 0.10(2) 0.10(2) -0.014(11) -0.037(12) 0.004(10)
O15W 0.100(18) 0.103(18) 0.091(18) -0.023(10) -0.027(11) 0.003(10)
O16W 0.11(2) 0.10(2) 0.10(2) -0.026(11) -0.038(12) -0.006(10)
O17W 0.11(2) 0.11(2) 0.10(2) -0.029(11) -0.029(12) -0.004(10)
O18W 0.131(17) 0.135(18) 0.123(17) -0.038(10) -0.039(11) -0.005(10)
O19W 0.23(5) 0.05(3) 0.11(3) -0.04(2) -0.06(3) 0.01(3)
O20W 0.093(19) 0.13(2) 0.13(2) -0.01(2) 0.022(17) 0.074(19)
O21W 0.14(3) 0.15(3) 0.14(3) -0.034(13) -0.047(15) 0.001(11)
O22W 0.15(3) 0.23(5) 0.09(2) -0.07(3) 0.01(2) 0.10(3)
O23W 0.35(6) 0.20(5) 0.08(3) -0.05(3) -0.10(3) 0.14(5)
O24W 0.091(17) 0.097(18) 0.097(18) -0.018(10) -0.034(11) 0.000(10)
O25W 0.11(3) 0.14(4) 0.28(5) -0.03(4) -0.08(3) -0.01(3)
O26W 0.09(2) 0.12(3) 0.08(2) -0.027(19) -0.009(17) 0.06(2)
O27W 0.108(19) 0.106(19) 0.107(19) -0.024(11) -0.038(11) 0.007(10)
O28W 0.126(17) 0.126(17) 0.126(17) -0.029(4) -0.039(5) 0.0023(11)
O29W 0.12(2) 0.12(2) 0.12(2) -0.029(11) -0.037(12) 0.004(10)
O30W 0.13(2) 0.13(2) 0.13(2) -0.040(11) -0.036(12) 0.005(10)
O31W 0.120(16) 0.121(17) 0.114(16) -0.030(10) -0.034(10) 0.002(10)
O32W 0.18(4) 0.11(3) 0.06(3) -0.01(2) -0.06(3) -0.03(3)
O33W 0.09(2) 0.09(2) 0.09(2) -0.020(11) -0.030(12) -0.001(10)

loop_
_atom_type_symbol
_atom_type_description
_atom_type_scat_dispersion_real
_atom_type_scat_dispersion_imag
_atom_type_scat_source
C C 0.0033 0.0016 'International Tables Vol C Tables 4.2.6.8 and 6.1.1.4'
H H 0.0000 0.0000 'International Tables Vol C Tables 4.2.6.8 and 6.1.1.4'
O O 0.0106 0.0060 'International Tables Vol C Tables 4.2.6.8 and 6.1.1.4'
S S 0.1246 0.1234 'International Tables Vol C Tables 4.2.6.8 and 6.1.1.4'
N N 0.0061 0.0033 'International Tables Vol C Tables 4.2.6.8 and 6.1.1.4'

loop_
_geom_angle_atom_site_label_1
_geom_angle_atom_site_label_2
_geom_angle_atom_site_label_3
_geom_angle
C6A C1A C2A 120(2)
C6A C1A C7H 119(2)
C2A C1A C7H 120.4(18)
C3A C2A C1A 119.6(19)
C3A C2A H2A 120.2
C1A C2A H2A 120.2
C2A C3A C4A 121(2)
C2A C3A S1A2 113.1(16)
C4A C3A S1A2 125.9(16)
C2A C3A S1A1 122.9(16)
C4A C3A S1A1 116.4(16)
S1A2 C3A S1A1 11.9(11)
C3A C4A C5A 119(2)
C3A C4A H4A 120.4
C5A C4A H4A 120.4
C4A C5A C6A 116.6(19)
C4A C5A C7A 122.6(19)
C6A C5A C7A 121(2)
C1A C6A O4A 118.8(19)
C1A C6A C5A 123(2)
O4A C6A C5A 118.4(17)
C5A C7A C1B 111.6(18)
C5A C7A H7A1 109.3
C1B C7A H7A1 109.3
C5A C7A H7A2 109.3
C1B C7A H7A2 109.3
H7A1 C7A H7A2 108.0
C2B C1B C6B 115(2)
C2B C1B C7A 119.6(19)
C6B C1B C7A 124.6(18)
C3B C2B C1B 124(2)
C3B C2B H2B 118.1
C1B C2B H2B 118.1
C2B C3B C4B 116.8(19)
C2B C3B S1B1 121.6(18)
C4B C3B S1B1 121.1(18)
C2B C3B S1B2 121.8(17)
C4B C3B S1B2 121.1(18)
S1B1 C3B S1B2 10.4(12)
C3B C4B C5B 127(2)
C3B C4B H4B 116.7
C5B C4B H4B 116.7
C7B C5B C6B 122(2)
C7B C5B C4B 128(2)
C6B C5B C4B 110.0(19)
C5B C6B C1B 127.6(19)
C5B C6B O4B 122.1(18)
C1B C6B O4B 110.3(18)
C5B C7B C1C 113.2(18)
C5B C7B H7B1 108.9
C1C C7B H7B1 108.9
C5B C7B H7B2 108.9
C1C C7B H7B2 108.9
H7B1 C7B H7B2 107.8
C2C C1C C6C 117(2)
C2C C1C C7B 119(2)
C6C C1C C7B 124.1(19)
C1C C2C C3C 120(2)
C1C C2C H2C 120.0
C3C C2C H2C 120.0
C4C C3C C2C 116(2)
C4C C3C S1C1 126.5(19)
C2C C3C S1C1 117.0(18)
C5C C4C C3C 123(2)
C5C C4C H4C 118.4
C3C C4C H4C 118.4
C6C C5C C4C 118(2)
C6C C5C C7C 126(2)
C4C C5C C7C 116(2)
C5C C6C O4C 125(2)
C5C C6C C1C 125(2)
O4C C6C C1C 109.8(19)
C1D C7C C5C 107.7(17)
C1D C7C H7C1 110.2
C5C C7C H7C1 110.2
C1D C7C H7C2 110.2
C5C C7C H7C2 110.2
H7C1 C7C H7C2 108.5
C2D C1D C6D 119(2)
C2D C1D C7C 123(2)
C6D C1D C7C 118(2)
C1D C2D C3D 120(2)
C1D C2D H2D 120.2
C3D C2D H2D 120.2
C4D C3D C2D 119(2)
C4D C3D S1D 121(2)
C2D C3D S1D 119.3(17)
C3D C4D C5D 122(2)
C3D C4D H4D 118.8
C5D C4D H4D 118.8
C6D C5D C4D 116(2)
C6D C5D C7D 123(2)
C4D C5D C7D 120(2)
C5D C6D O4D 122(2)
C5D C6D C1D 123(2)
O4D C6D C1D 115(2)
C1E C7D C5D 113(2)
C1E C7D H7D1 108.9
C5D C7D H7D1 108.9
C1E C7D H7D2 108.9
C5D C7D H7D2 108.9
H7D1 C7D H7D2 107.7
C2E C1E C6E 123(3)
C2E C1E C7D 125(3)
C6E C1E C7D 111(3)
C1E C2E C3E 126(3)
C1E C2E H2E 117.2
C3E C2E H2E 117.2
C4E C3E C2E 112(3)
C4E C3E S1E2 145(2)
C2E C3E S1E2 99(2)
C4E C3E S1E1 117(3)
C2E C3E S1E1 132(2)
S1E2 C3E S1E1 37.8(17)
C3E C4E C5E 123(3)
C3E C4E H4E 118.3
C5E C4E H4E 118.3
C4E C5E C6E 123(3)
C4E C5E C7E 116(3)
C6E C5E C7E 121(3)
O4E C6E C1E 124(3)
O4E C6E C5E 123(2)
C1E C6E C5E 113(3)
C5E C7E C1F 119.8(18)
C5E C7E H7E1 107.4
C1F C7E H7E1 107.4
C5E C7E H7E2 107.4
C1F C7E H7E2 107.4
H7E1 C7E H7E2 106.9
C2F C1F C6F 115.4(18)
C2F C1F C7E 122.2(19)
C6F C1F C7E 122.1(19)
C1F C2F C3F 121(2)
C1F C2F H2F 119.6
C3F C2F H2F 119.6
C4F C3F C2F 123(2)
C4F C3F S1F2 120.9(19)
C2F C3F S1F2 116.2(18)
C4F C3F S1F1 116.6(17)
C2F C3F S1F1 120.0(17)
S1F2 C3F S1F1 9.8(14)
C3F C4F C5F 118(2)
C3F C4F H4F 120.8
C5F C4F H4F 120.8
C6F C5F C4F 116(2)
C6F C5F C7F 119.6(18)
C4F C5F C7F 123.9(19)
C5F C6F C1F 125.9(19)
C5F C6F O4F 114.0(18)
C1F C6F O4F 120.0(17)
C1G C7F C5F 114.9(18)
C1G C7F H7F1 108.5
C5F C7F H7F1 108.5
C1G C7F H7F2 108.5
C5F C7F H7F2 108.5
H7F1 C7F H7F2 107.5
C2G C1G C7F 121(2)
C2G C1G C6G 122(2)
C7F C1G C6G 117(2)
C1G C2G C3G 122(2)
C1G C2G H2G 118.8
C3G C2G H2G 118.8
C4G C3G C2G 118.4(19)
C4G C3G S1G 119.7(16)
C2G C3G S1G 121.6(15)
C5G C4G C3G 121(2)
C5G C4G H4G 119.5
C3G C4G H4G 119.5
C4G C5G C6G 122(2)
C4G C5G C7G 124(2)
C6G C5G C7G 113.5(18)
O4G C6G C1G 129(2)
O4G C6G C5G 117.7(19)
C1G C6G C5G 114(2)
C1H C7G C5G 112.7(16)
C1H C7G H7G1 109.0
C5G C7G H7G1 109.0
C1H C7G H7G2 109.0
C5G C7G H7G2 109.0
H7G1 C7G H7G2 107.8
C2H C1H C6H 116.2(17)
C2H C1H C7G 122.1(16)
C6H C1H C7G 121.7(16)
C1H C2H C3H 123.3(16)
C1H C2H H2H 118.3
C3H C2H H2H 118.3
C4H C3H C2H 116.3(16)
C4H C3H S1H 124.4(14)
C2H C3H S1H 119.3(13)
C5H C4H C3H 124.2(17)
C5H C4H H4H 117.9
C3H C4H H4H 117.9
C4H C5H C6H 118.0(16)
C4H C5H C7H 124.5(16)
C6H C5H C7H 117.4(16)
O4H C6H C5H 124.8(16)
O4H C6H C1H 113.2(15)
C5H C6H C1H 121.9(17)
C5H C7H C1A 116.8(15)
C5H C7H H7H1 108.1
C1A C7H H7H1 108.1
C5H C7H H7H2 108.1
C1A C7H H7H2 108.1
H7H1 C7H H7H2 107.3
O3A1 S1A1 O1A1 111.4(15)
O3A1 S1A1 O2A1 111.1(16)
O1A1 S1A1 O2A1 112.3(14)
O3A1 S1A1 C3A 109.5(14)
O1A1 S1A1 C3A 103.5(12)
O2A1 S1A1 C3A 108.7(13)
O2A2 S1A2 O3A2 106(3)
O2A2 S1A2 O1A2 104(3)
O3A2 S1A2 O1A2 132(3)
O2A2 S1A2 C3A 94(3)
O3A2 S1A2 C3A 105(2)
O1A2 S1A2 C3A 110(2)
O1B1 S1B1 O2B1 126(3)
O1B1 S1B1 O3B1 108(2)
O2B1 S1B1 O3B1 98(2)
O1B1 S1B1 C3B 108.5(15)
O2B1 S1B1 C3B 111.8(13)
O3B1 S1B1 C3B 101.1(16)
O1B2 S1B2 O2B2 147(3)
O1B2 S1B2 O3B2 107(3)
O2B2 S1B2 O3B2 90(3)
O1B2 S1B2 C3B 102(2)
O2B2 S1B2 C3B 102(2)
O3B2 S1B2 C3B 100(2)
O2C1 S1C1 O3C1 90(3)
O2C1 S1C1 O1C2 49(2)
O3C1 S1C1 O1C2 41(2)
O2C1 S1C1 O2C2 129(4)
O3C1 S1C1 O2C2 51(3)
O1C2 S1C1 O2C2 88(4)
O2C1 S1C1 O3C2 64(2)
O3C1 S1C1 O3C2 147(2)
O1C2 S1C1 O3C2 112(3)
O2C2 S1C1 O3C2 132(4)
O2C1 S1C1 O1C1 151(2)
O3C1 S1C1 O1C1 102(3)
O1C2 S1C1 O1C1 140(3)
O2C2 S1C1 O1C1 52(3)
O3C2 S1C1 O1C1 94(3)
O2C1 S1C1 C3C 105.5(14)
O3C1 S1C1 C3C 99.7(17)
O1C2 S1C1 C3C 102(2)
O2C2 S1C1 C3C 112(3)
O3C2 S1C1 C3C 105.9(17)
O1C1 S1C1 C3C 98.9(16)
O3D S1D O2D 117.3(17)
O3D S1D O1D 109.4(15)
O2D S1D O1D 109.3(16)
O3D S1D C3D 107.6(11)
O2D S1D C3D 106.7(11)
O1D S1D C3D 105.8(11)
O2E1 S1E1 O1E1 97(2)
O2E1 S1E1 O3E1 124(2)
O1E1 S1E1 O3E1 120(2)
O2E1 S1E1 C3E 99.0(16)
O1E1 S1E1 C3E 99.5(18)
O3E1 S1E1 C3E 113.0(13)
O3E2 S1E2 O1E2 88(7)
O3E2 S1E2 O2E2 126(8)
O1E2 S1E2 O2E2 125(3)
O3E2 S1E2 C3E 80(6)
O1E2 S1E2 C3E 96(3)
O2E2 S1E2 C3E 127(3)
O2F1 S1F1 O3F1 142(2)
O2F1 S1F1 O1F1 100.9(18)
O3F1 S1F1 O1F1 104(3)
O2F1 S1F1 C3F 99.0(18)
O3F1 S1F1 C3F 103(2)
O1F1 S1F1 C3F 102.5(14)
O1F2 S1F2 O2F2 114(3)
O1F2 S1F2 O3F2 99(3)
O2F2 S1F2 O3F2 105(3)
O1F2 S1F2 C3F 114(2)
O2F2 S1F2 C3F 113(3)
O3F2 S1F2 C3F 111(2)
O2G S1G O3G 111.6(10)
O2G S1G O1G 111.3(10)
O3G S1G O1G 115.4(10)
O2G S1G C3G 105.9(9)
O3G S1G C3G 106.4(9)
O1G S1G C3G 105.4(10)
O1H S1H O3H 114.6(10)
O1H S1H O2H 112.1(9)
O3H S1H O2H 111.2(9)
O1H S1H C3H 108.3(8)
O3H S1H C3H 103.9(9)
O2H S1H C3H 106.0(9)
C6A O4A H4A1 109.5
C6B O4B H4B1 109.5
C6C O4C H4C1 109.5
C6D O4D H4D1 109.5
C6E O4E H4E1 109.5
C6F O4F H4F1 109.5
C6G O4G H4G1 109.5
C6H O4H H4H1 109.5
C5X N1X C1X 117.8(14)
C2X C1X N1X 119.9(15)
C2X C1X H1X 120.0
N1X C1X H1X 120.0
C3X C2X C1X 123.1(16)
C3X C2X H2X 118.5
C1X C2X H2X 118.5
C2X C3X C4X 116.8(15)
C2X C3X H3X 121.6
C4X C3X H3X 121.6
C3X C4X C11X 119.4(15)
C3X C4X C5X 120.7(14)
C11X C4X C5X 118.9(14)
N1X C5X C10X 117.8(14)
N1X C5X C4X 120.9(13)
C10X C5X C4X 120.8(13)
C10X N2X C6X 120.2(14)
C10X N2X H2X1 119.9
C6X N2X H2X1 119.9
C7X C6X N2X 117.6(16)
C7X C6X H6X 121.2
N2X C6X H6X 121.2
C6X C7X C8X 121.8(17)
C6X C7X H7X 119.1
C8X C7X H7X 119.1
C9X C8X C7X 120.5(16)
C9X C8X H8X 119.7
C7X C8X H8X 119.7
C8X C9X C10X 118.1(14)
C8X C9X C12X 120.8(15)
C10X C9X C12X 121.1(14)
N2X C10X C5X 119.6(14)
N2X C10X C9X 121.6(13)
C5X C10X C9X 118.7(13)
C12X C11X C4X 121.1(16)
C12X C11X H11X 119.4
C4X C11X H11X 119.4
C11X C12X C9X 118.6(15)
C11X C12X H12X 120.7
C9X C12X H12X 120.7
C1Y N1Y C5Y 120.0
N1Y C1Y C2Y 120.0
N1Y C1Y H1Y 120.0
C2Y C1Y H1Y 120.0
C1Y C2Y C3Y 120.0
C1Y C2Y H2Y 120.0
C3Y C2Y H2Y 120.0
C4Y C3Y C2Y 120.0
C4Y C3Y H3Y 120.0
C2Y C3Y H3Y 120.0
C3Y C4Y C5Y 120.0
C3Y C4Y C11Y 120.0(14)
C5Y C4Y C11Y 119.9(14)
C4Y C5Y N1Y 120.0
C4Y C5Y C10Y 120.0(13)
N1Y C5Y C10Y 120.0(13)
C6Y N2Y C10Y 120.0
C6Y N2Y H2Y1 120.0
C10Y N2Y H2Y1 120.0
N2Y C6Y C7Y 120.0
N2Y C6Y H6Y 120.0
C7Y C6Y H6Y 120.0
C6Y C7Y C8Y 120.0
C6Y C7Y H7Y 120.0
C8Y C7Y H7Y 120.0
C7Y C8Y C9Y 120.0
C7Y C8Y H8Y 120.0
C9Y C8Y H8Y 120.0
C10Y C9Y C8Y 120.0
C10Y C9Y C12Y 120.2(15)
C8Y C9Y C12Y 119.7(15)
C9Y C10Y N2Y 120.0
C9Y C10Y C5Y 119.7(14)
N2Y C10Y C5Y 120.0(14)
C12Y C11Y C4Y 120.1(15)
C12Y C11Y H11Y 120.0
C4Y C11Y H11Y 120.0
C11Y C12Y C9Y 119.9(15)
C11Y C12Y H12Y 120.1
C9Y C12Y H12Y 120.1
C5O N1O C1O 120.0
C10O C5O N1O 120.0(3)
C10O C5O C4O 119.9(3)
N1O C5O C4O 120.0
C5O C4O C3O 120.0
C5O C4O C11O 120.0(6)
C3O C4O C11O 119.9(6)
C2O C3O C4O 120.0
C2O C3O H3O 120.0
C4O C3O H3O 120.0
C3O C2O C1O 120.0
C3O C2O H2O 120.0
C1O C2O H2O 120.0
C2O C1O N1O 120.0
C2O C1O H1O 120.0
N1O C1O H1O 120.0
C6O N2O C10O 120.0
C6O N2O H2O1 120.0
C10O N2O H2O1 120.0
C7O C6O N2O 120.0
C7O C6O H6O 120.0
N2O C6O H6O 120.0
C8O C7O C6O 120.0
C8O C7O H7O 120.0
C6O C7O H7O 120.0
C7O C8O C9O 120.0
C7O C8O H8O 120.0
C9O C8O H8O 120.0
C8O C9O C10O 120.0
C8O C9O C12O 120.2(8)
C10O C9O C12O 119.8(8)
C5O C10O C9O 120.3(6)
C5O C10O N2O 119.5(6)
C9O C10O N2O 120.0
C12O C11O C4O 119.7(9)
C12O C11O H11O 120.1
C4O C11O H11O 120.1
C9O C12O C11O 120.1(9)
C9O C12O H12O 119.9
C11O C12O H12O 119.9
C1Z N1Z C5Z 120.0
C1Z N1Z H1ZN 120.0
C5Z N1Z H1ZN 120.0
C2Z C1Z N1Z 120.0
C2Z C1Z H1Z 120.0
N1Z C1Z H1Z 120.0
C3Z C2Z C1Z 120.0
C3Z C2Z H2Z 120.0
C1Z C2Z H2Z 120.0
C4Z C3Z C2Z 120.0
C4Z C3Z H3Z 120.0
C2Z C3Z H3Z 120.0
C3Z C4Z C5Z 120.0
C3Z C4Z C11Z 120.3(10)
C5Z C4Z C11Z 119.7(10)
C4Z C5Z N1Z 120.0
C4Z C5Z C10Z 119.9(10)
N1Z C5Z C10Z 120.1(10)
C6Z N2Z C10Z 120.0
N2Z C6Z C7Z 120.0
N2Z C6Z H6Z 120.0
C7Z C6Z H6Z 120.0
C8Z C7Z C6Z 120.0
C8Z C7Z H7Z 120.0
C6Z C7Z H7Z 120.0
C7Z C8Z C9Z 120.0
C7Z C8Z H8Z 120.0
C9Z C8Z H8Z 120.0
C12Z C9Z C10Z 119.7(12)
C12Z C9Z C8Z 120.2(12)
C10Z C9Z C8Z 120.0
C9Z C10Z N2Z 120.0
C9Z C10Z C5Z 120.1(10)
N2Z C10Z C5Z 119.7(10)
C12Z C11Z C4Z 119.9(12)
C12Z C11Z H11Z 120.0
C4Z C11Z H11Z 120.0
C11Z C12Z C9Z 120.3(13)
C11Z C12Z H12Z 119.8
C9Z C12Z H12Z 119.8
C1V N1V C5V 120.0
N1V C1V C2V 120.0
N1V C1V H1V 120.0
C2V C1V H1V 120.0
C1V C2V C3V 120.0
C1V C2V H2V 120.0
C3V C2V H2V 120.0
C4V C3V C2V 120.0
C4V C3V H3V 120.0
C2V C3V H3V 120.0
C3V C4V C5V 120.0
C3V C4V C11V 120.0(7)
C5V C4V C11V 119.9(7)
C4V C5V N1V 120.0
C4V C5V C10V 119.9(5)
N1V C5V C10V 120.1(5)
C6V N2V C10V 120.0
C6V N2V H2V1 120.0
C10V N2V H2V1 120.0
N2V C6V C7V 120.0
N2V C6V H6V 120.0
C7V C6V H6V 120.0
C8V C7V C6V 120.0
C8V C7V H7V 120.0
C6V C7V H7V 120.0
C7V C8V C9V 120.0
C7V C8V H8V 120.0
C9V C8V H8V 120.0
C10V C9V C8V 120.0
C10V C9V C12V 119.4(10)
C8V C9V C12V 120.4(9)
C9V C10V N2V 120.0
C9V C10V C5V 119.3(7)
N2V C10V C5V 119.6(7)
C12V C11V C4V 119.9(10)
C12V C11V H11V 120.0
C4V C11V H11V 120.0
C11V C12V C9V 119.6(11)
C11V C12V H12V 120.2
C9V C12V H12V 120.2
C1M N1M C5M 120.0
N1M C1M C2M 120.0
N1M C1M H1M 120.0
C2M C1M H1M 120.0
C3M C2M C1M 120.0
C3M C2M H2M 120.0
C1M C2M H2M 120.0
C4M C3M C2M 120.0
C4M C3M H3M 120.0
C2M C3M H3M 120.0
C3M C4M C5M 120.0
C3M C4M C11M 119.8(10)
C5M C4M C11M 119.8(10)
C10M C5M C4M 120.2(8)
C10M C5M N1M 119.7(9)
C4M C5M N1M 120.0
C6M N2M C10M 120.0
C6M N2M H2M1 120.0
C10M N2M H2M1 120.0
N2M C6M C7M 120.0
N2M C6M H6M 120.0
C7M C6M H6M 120.0
C8M C7M C6M 120.0
C8M C7M H7M 120.0
C6M C7M H7M 120.0
C7M C8M C9M 120.0
C7M C8M H8M 120.0
C9M C8M H8M 120.0
C10M C9M C8M 120.0
C10M C9M C12M 119.9(11)
C8M C9M C12M 119.6(12)
C5M C10M C9M 119.8(10)
C5M C10M N2M 120.2(10)
C9M C10M N2M 120.0
C12M C11M C4M 119.7(12)
C12M C11M H11M 120.1
C4M C11M H11M 120.1
C11M C12M C9M 119.3(14)
C11M C12M H12M 120.3
C9M C12M H12M 120.3
C1W N1W C5W 120.0
C2W C1W N1W 120.0
C2W C1W H1W 120.0
N1W C1W H1W 120.0
C1W C2W C3W 120.0
C1W C2W H2W 120.0
C3W C2W H2W 120.0
C2W C3W C4W 120.0
C2W C3W H3W 120.0
C4W C3W H3W 120.0
C5W C4W C3W 120.0
C5W C4W C11W 108(2)
C3W C4W C11W 132(2)
C4W C5W N1W 120.0
C4W C5W C10W 133(2)
N1W C5W C10W 107(2)
C6W N2W C10W 120.0
C6W N2W H2W1 120.0
C10W N2W H2W1 120.0
N2W C6W C7W 120.0
N2W C6W H6W 120.0
C7W C6W H6W 120.0
C6W C7W C8W 120.0
C6W C7W H7W 120.0
C8W C7W H7W 120.0
C9W C8W C7W 120.0
C9W C8W H8W 120.0
C7W C8W H8W 120.0
C10W C9W C8W 120.0
C10W C9W C12W 133(2)
C8W C9W C12W 107(2)
C9W C10W N2W 120.0
C9W C10W C5W 107(2)
N2W C10W C5W 133(2)
C12W C11W C4W 132(2)
C12W C11W H11W 114.0
C4W C11W H11W 114.0
C9W C12W C11W 107(2)
C9W C12W H12W 126.3
C11W C12W H12W 126.3
C1T N1T C5T 120.0
N1T C1T C2T 120.0
N1T C1T H1T 120.0
C2T C1T H1T 120.0
C1T C2T C3T 120.0
C1T C2T H2T 120.0
C3T C2T H2T 120.0
C4T C3T C2T 120.0
C4T C3T H3T 120.0
C2T C3T H3T 120.0
C11T C4T C3T 118.8(16)
C11T C4T C5T 121.0(16)
C3T C4T C5T 120.0
C10T C5T C4T 118.9(15)
C10T C5T N1T 121.1(15)
C4T C5T N1T 120.0
C6T N2T C10T 120.0
C6T N2T H2T1 120.0
C10T N2T H2T1 120.0
C7T C6T N2T 120.0
C7T C6T H6T 120.0
N2T C6T H6T 120.0
C6T C7T C8T 120.0
C6T C7T H7T 120.0
C8T C7T H7T 120.0
C7T C8T C9T 120.0
C7T C8T H8T 120.0
C9T C8T H8T 120.0
C10T C9T C8T 120.0
C10T C9T C12T 118.5(16)
C8T C9T C12T 121.5(16)
C5T C10T C9T 121.1(16)
C5T C10T N2T 118.8(16)
C9T C10T N2T 120.0
C4T C11T C12T 118.1(17)
C4T C11T H11T 121.0
C12T C11T H11T 121.0
C11T C12T C9T 120.7(18)
C11T C12T H12T 119.7
C9T C12T H12T 119.7
C1L N1L C5L 120.0
C2L C1L N1L 120.0
C2L C1L H1L 120.0
N1L C1L H1L 120.0
C3L C2L C1L 120.0
C3L C2L H2L 120.0
C1L C2L H2L 120.0
C2L C3L C4L 120.0
C2L C3L H3L 120.0
C4L C3L H3L 120.0
C3L C4L C5L 120.0
C3L C4L C11L 119.9(6)
C5L C4L C11L 119.6(5)
C10L C5L C4L 120.3(4)
C10L C5L N1L 119.5(5)
C4L C5L N1L 120.0
C6L N2L C10L 120.0
C6L N2L H2L1 120.0
C10L N2L H2L1 120.0
C7L C6L N2L 120.0
C7L C6L H6L 120.0
N2L C6L H6L 120.0
C6L C7L C8L 120.0
C6L C7L H7L 120.0
C8L C7L H7L 120.0
C7L C8L C9L 120.0
C7L C8L H8L 120.0
C9L C8L H8L 120.0
C10L C9L C8L 120.0
C10L C9L C12L 119.4(7)
C8L C9L C12L 119.6(7)
C5L C10L C9L 119.6(4)
C5L C10L N2L 120.3(4)
C9L C10L N2L 120.0
C12L C11L C4L 119.9(6)
C12L C11L H11L 120.0
C4L C11L H11L 120.0
C11L C12L C9L 119.1(9)
C11L C12L H12L 120.5
C9L C12L H12L 120.5
C1J N1J C5J 120.0
C1J N1J H1JN 120.0
C5J N1J H1JN 120.0
C2J C1J N1J 120.0
C2J C1J H1J 120.0
N1J C1J H1J 120.0
C1J C2J C3J 120.0
C1J C2J H2J 120.0
C3J C2J H2J 120.0
C4J C3J C2J 120.0
C4J C3J H3J 120.0
C2J C3J H3J 120.0
C5J C4J C3J 120.0
C5J C4J C11J 119.90(10)
C3J C4J C11J 120.10(10)
C10J C5J C4J 120.05(5)
C10J C5J N1J 119.92(9)
C4J C5J N1J 120.0
C6J N2J C10J 120.0
N2J C6J C7J 120.0
N2J C6J H6J 120.0
C7J C6J H6J 120.0
C8J C7J C6J 120.0
C8J C7J H7J 120.0
C6J C7J H7J 120.0
C7J C8J C9J 120.0
C7J C8J H8J 120.0
C9J C8J H8J 120.0
C8J C9J C10J 120.0
C8J C9J C12J 119.92(18)
C10J C9J C12J 119.97(13)
C5J C10J C9J 119.93(6)
C5J C10J N2J 120.06(6)
C9J C10J N2J 120.0
C12J C11J C4J 119.94(19)
C12J C11J H11J 120.0
C4J C11J H11J 120.0
C11J C12J C9J 119.96(11)
C11J C12J H12J 120.0
C9J C12J H12J 120.0
C1R N1R C5R 120.0
C1R N1R H1RN 120.0
C5R N1R H1RN 120.0
N1R C1R C2R 120.0
N1R C1R H1R 120.0
C2R C1R H1R 120.0
C3R C2R C1R 120.0
C3R C2R H2R 120.0
C1R C2R H2R 120.0
C2R C3R C4R 120.0
C2R C3R H3R 120.0
C4R C3R H3R 120.0
C5R C4R C3R 120.0
C5R C4R C11R 119.89(12)
C3R C4R C11R 120.0(2)
C4R C5R N1R 120.0
C4R C5R C10R 120.02(9)
N1R C5R C10R 119.96(10)
C6R N2R C10R 120.0
N2R C6R C7R 120.0
N2R C6R H6R 120.0
C7R C6R H6R 120.0
C8R C7R C6R 120.0
C8R C7R H7R 120.0
C6R C7R H7R 120.0
C9R C8R C7R 120.0
C9R C8R H8R 120.0
C7R C8R H8R 120.0
C8R C9R C10R 120.0
C8R C9R C12R 119.96(15)
C10R C9R C12R 120.0(2)
C9R C10R N2R 120.0
C9R C10R C5R 119.75(14)
N2R C10R C5R 120.01(12)
C12R C11R C4R 120.01(19)
C12R C11R H11R 120.0
C4R C11R H11R 120.0
C11R C12R C9R 119.88(16)
C11R C12R H12R 120.1
C9R C12R H12R 120.1
C1K N1K C5K 120.0
N1K C1K C2K 120.0
N1K C1K H1K 120.0
C2K C1K H1K 120.0
C3K C2K C1K 120.0
C3K C2K H2K 120.0
C1K C2K H2K 120.0
C4K C3K C2K 120.0
C4K C3K H3K 120.0
C2K C3K H3K 120.0
C3K C4K C5K 120.0
C3K C4K C11K 120.2(11)
C5K C4K C11K 119.1(10)
C4K C5K N1K 120.0
C4K C5K C10K 120.8(10)
N1K C5K C10K 118.8(10)
C6K N2K C10K 120.0
C6K N2K H2K1 120.0
C10K N2K H2K1 120.0
N2K C6K C7K 120.0
N2K C6K H6K 120.0
C7K C6K H6K 120.0
C8K C7K C6K 120.0
C8K C7K H7K 120.0
C6K C7K H7K 120.0
C7K C8K C9K 120.0
C7K C8K H8K 120.0
C9K C8K H8K 120.0
C10K C9K C8K 120.0
C10K C9K C12K 120.6(10)
C8K C9K C12K 119.3(11)
C9K C10K N2K 120.0
C9K C10K C5K 119.0(10)
N2K C10K C5K 120.2(10)
C12K C11K C4K 120.9(10)
C12K C11K H11K 119.6
C4K C11K H11K 119.6
C9K C12K C11K 119.1(11)
C9K C12K H12K 120.5
C11K C12K H12K 120.5
C1Q N1Q C5Q 120.0
C1Q N1Q H1QN 120.0
C5Q N1Q H1QN 120.0
N1Q C1Q C2Q 120.0
N1Q C1Q H1Q 120.0
C2Q C1Q H1Q 120.0
C1Q C2Q C3Q 120.0
C1Q C2Q H2Q 120.0
C3Q C2Q H2Q 120.0
C4Q C3Q C2Q 120.0
C4Q C3Q H3Q 120.0
C2Q C3Q H3Q 120.0
C3Q C4Q C5Q 120.0
C3Q C4Q C11Q 120.0(4)
C5Q C4Q C11Q 120.0(4)
C4Q C5Q C10Q 120.0(4)
C4Q C5Q N1Q 120.0
C10Q C5Q N1Q 120.0(4)
C6Q N2Q C10Q 120.0
N2Q C6Q C7Q 120.0
N2Q C6Q H6Q 120.0
C7Q C6Q H6Q 120.0
C8Q C7Q C6Q 120.0
C8Q C7Q H7Q 120.0
C6Q C7Q H7Q 120.0
C9Q C8Q C7Q 120.0
C9Q C8Q H8Q 120.0
C7Q C8Q H8Q 120.0
C12Q C9Q C8Q 120.0(4)
C12Q C9Q C10Q 120.0(4)
C8Q C9Q C10Q 120.0
C9Q C10Q C5Q 120.0(4)
C9Q C10Q N2Q 120.0
C5Q C10Q N2Q 120.0(4)
C4Q C11Q C12Q 120.0(4)
C4Q C11Q H11Q 120.0
C12Q C11Q H11Q 120.0
C9Q C12Q C11Q 120.0(4)
C9Q C12Q H12Q 120.0
C11Q C12Q H12Q 120.0

loop_
_geom_bond_atom_site_label_1
_geom_bond_atom_site_label_2
_geom_bond_distance
C1A C6A 1.32(2)
C1A C2A 1.42(3)
C1A C7H 1.54(2)
C2A C3A 1.37(2)
C2A H2A 0.9500
C3A C4A 1.42(2)
C3A S1A2 1.67(3)
C3A S1A1 1.76(2)
C4A C5A 1.43(3)
C4A H4A 0.9500
C5A C6A 1.44(3)
C5A C7A 1.49(2)
C6A O4A 1.39(2)
C7A C1B 1.57(3)
C7A H7A1 0.9900
C7A H7A2 0.9900
C1B C2B 1.37(2)
C1B C6B 1.42(3)
C2B C3B 1.34(3)
C2B H2B 0.9500
C3B C4B 1.39(3)
C3B S1B1 1.699(18)
C3B S1B2 1.82(2)
C4B C5B 1.42(2)
C4B H4B 0.9500
C5B C7B 1.37(2)
C5B C6B 1.37(3)
C6B O4B 1.431(19)
C7B C1C 1.55(3)
C7B H7B1 0.9900
C7B H7B2 0.9900
C1C C2C 1.33(2)
C1C C6C 1.45(3)
C2C C3C 1.45(3)
C2C H2C 0.9500
C3C C4C 1.39(3)
C3C S1C1 1.82(2)
C4C C5C 1.35(3)
C4C H4C 0.9500
C5C C6C 1.27(3)
C5C C7C 1.55(3)
C6C O4C 1.37(2)
C7C C1D 1.55(3)
C7C H7C1 0.9900
C7C H7C2 0.9900
C1D C2D 1.36(3)
C1D C6D 1.39(3)
C2D C3D 1.43(3)
C2D H2D 0.9500
C3D C4D 1.31(3)
C3D S1D 1.76(2)
C4D C5D 1.44(3)
C4D H4D 0.9500
C5D C6D 1.35(3)
C5D C7D 1.57(3)
C6D O4D 1.36(2)
C7D C1E 1.49(3)
C7D H7D1 0.9900
C7D H7D2 0.9900
C1E C2E 1.28(3)
C1E C6E 1.36(3)
C2E C3E 1.46(4)
C2E H2E 0.9500
C3E C4E 1.33(3)
C3E S1E2 1.76(5)
C3E S1E1 1.89(3)
C4E C5E 1.37(4)
C4E H4E 0.9500
C5E C6E 1.43(3)
C5E C7E 1.49(3)
C6E O4E 1.34(3)
C7E C1F 1.51(3)
C7E H7E1 0.9900
C7E H7E2 0.9900
C1F C2F 1.33(2)
C1F C6F 1.39(3)
C2F C3F 1.39(2)
C2F H2F 0.9500
C3F C4F 1.34(3)
C3F S1F2 1.67(3)
C3F S1F1 1.87(2)
C4F C5F 1.39(2)
C4F H4F 0.9500
C5F C6F 1.37(2)
C5F C7F 1.51(3)
C6F O4F 1.45(2)
C7F C1G 1.45(3)
C7F H7F1 0.9900
C7F H7F2 0.9900
C1G C2G 1.29(2)
C1G C6G 1.47(3)
C2G C3G 1.44(3)
C2G H2G 0.9500
C3G C4G 1.41(2)
C3G S1G 1.77(2)
C4G C5G 1.30(2)
C4G H4G 0.9500
C5G C6G 1.50(3)
C5G C7G 1.51(2)
C6G O4G 1.29(2)
C7G C1H 1.47(2)
C7G H7G1 0.9900
C7G H7G2 0.9900
C1H C2H 1.35(2)
C1H C6H 1.45(2)
C2H C3H 1.43(2)
C2H H2H 0.9500
C3H C4H 1.42(2)
C3H S1H 1.735(18)
C4H C5H 1.32(2)
C4H H4H 0.9500
C5H C6H 1.42(2)
C5H C7H 1.48(2)
C6H O4H 1.36(2)
C7H H7H1 0.9900
C7H H7H2 0.9900
S1A1 O3A1 1.39(3)
S1A1 O1A1 1.46(2)
S1A1 O2A1 1.567(8)
S1A2 O2A2 1.567(8)
S1A2 O3A2 1.567(8)
S1A2 O1A2 1.567(8)
S1B1 O1B1 1.425(12)
S1B1 O2B1 1.468(7)
S1B1 O3B1 1.567(8)
S1B2 O1B2 1.425(12)
S1B2 O2B2 1.468(7)
S1B2 O3B2 1.567(8)
S1C1 O2C1 1.566(8)
S1C1 O3C1 1.566(8)
S1C1 O1C2 1.566(8)
S1C1 O2C2 1.566(8)
S1C1 O3C2 1.566(8)
S1C1 O1C1 1.566(8)
S1D O3D 1.43(2)
S1D O2D 1.46(2)
S1D O1D 1.508(18)
S1E1 O2E1 1.468(7)
S1E1 O1E1 1.468(7)
S1E1 O3E1 1.468(7)
S1E2 O3E2 1.468(7)
S1E2 O1E2 1.502(11)
S1E2 O2E2 1.578(10)
S1F1 O2F1 1.425(12)
S1F1 O3F1 1.468(7)
S1F1 O1F1 1.567(8)
S1F2 O1F2 1.425(12)
S1F2 O2F2 1.468(7)
S1F2 O3F2 1.567(8)
S1G O2G 1.425(12)
S1G O3G 1.468(7)
S1G O1G 1.567(8)
S1H O1H 1.433(12)
S1H O3H 1.448(16)
S1H O2H 1.490(15)
O4A H4A1 0.8400
O4B H4B1 0.8400
O4C H4C1 0.8400
O4D H4D1 0.8400
O4E H4E1 0.8400
O4F H4F1 0.8400
O4G H4G1 0.8400
O4H H4H1 0.8400
N1X C5X 1.378(13)
N1X C1X 1.385(14)
C1X C2X 1.379(14)
C1X H1X 0.9500
C2X C3X 1.375(14)
C2X H2X 0.9500
C3X C4X 1.380(14)
C3X H3X 0.9500
C4X C11X 1.395(14)
C4X C5X 1.404(13)
C5X C10X 1.379(13)
N2X C10X 1.374(13)
N2X C6X 1.397(14)
N2X H2X1 0.8800
C6X C7X 1.381(14)
C6X H6X 0.9500
C7X C8X 1.389(14)
C7X H7X 0.9500
C8X C9X 1.365(14)
C8X H8X 0.9500
C9X C10X 1.399(13)
C9X C12X 1.411(14)
C11X C12X 1.376(14)
C11X H11X 0.9500
C12X H12X 0.9500
N1Y C1Y 1.3900
N1Y C5Y 1.3900
C1Y C2Y 1.3900
C1Y H1Y 0.9500
C2Y C3Y 1.3900
C2Y H2Y 0.9500
C3Y C4Y 1.3900
C3Y H3Y 0.9500
C4Y C5Y 1.3900
C4Y C11Y 1.391(10)
C5Y C10Y 1.391(8)
N2Y C6Y 1.3900
N2Y C10Y 1.3900
N2Y H2Y1 0.8800
C6Y C7Y 1.3900
C6Y H6Y 0.9500
C7Y C8Y 1.3900
C7Y H7Y 0.9500
C8Y C9Y 1.3900
C8Y H8Y 0.9500
C9Y C10Y 1.3900
C9Y C12Y 1.390(10)
C11Y C12Y 1.387(10)
C11Y H11Y 0.9500
C12Y H12Y 0.9500
N1O C5O 1.3900
N1O C1O 1.3900
C5O C10O 1.388(7)
C5O C4O 1.3900
C4O C3O 1.3900
C4O C11O 1.395(10)
C3O C2O 1.3900
C3O H3O 0.9500
C2O C1O 1.3900
C2O H2O 0.9500
C1O H1O 0.9500
N2O C6O 1.3900
N2O C10O 1.3900
N2O H2O1 0.8800
C6O C7O 1.3900
C6O H6O 0.9500
C7O C8O 1.3900
C7O H7O 0.9500
C8O C9O 1.3900
C8O H8O 0.9500
C9O C10O 1.3900
C9O C12O 1.390(10)
C11O C12O 1.391(10)
C11O H11O 0.9500
C12O H12O 0.9500
N1Z C1Z 1.3900
N1Z C5Z 1.3900
N1Z H1ZN 0.8800
C1Z C2Z 1.3900
C1Z H1Z 0.9500
C2Z C3Z 1.3900
C2Z H2Z 0.9500
C3Z C4Z 1.3900
C3Z H3Z 0.9500
C4Z C5Z 1.3900
C4Z C11Z 1.401(9)
C5Z C10Z 1.392(7)
N2Z C6Z 1.3900
N2Z C10Z 1.3900
C6Z C7Z 1.3900
C6Z H6Z 0.9500
C7Z C8Z 1.3900
C7Z H7Z 0.9500
C8Z C9Z 1.3900
C8Z H8Z 0.9500
C9Z C12Z 1.387(9)
C9Z C10Z 1.3900
C11Z C12Z 1.385(9)
C11Z H11Z 0.9500
C12Z H12Z 0.9500
N1V C1V 1.3900
N1V C5V 1.3900
C1V C2V 1.3900
C1V H1V 0.9500
C2V C3V 1.3900
C2V H2V 0.9500
C3V C4V 1.3900
C3V H3V 0.9500
C4V C5V 1.3900
C4V C11V 1.392(10)
C5V C10V 1.395(8)
N2V C6V 1.3900
N2V C10V 1.3900
N2V H2V1 0.8800
C6V C7V 1.3900
C6V H6V 0.9500
C7V C8V 1.3900
C7V H7V 0.9500
C8V C9V 1.3900
C8V H8V 0.9500
C9V C10V 1.3900
C9V C12V 1.393(10)
C11V C12V 1.392(10)
C11V H11V 0.9500
C12V H12V 0.9500
N1M C1M 1.3900
N1M C5M 1.3900
C1M C2M 1.3900
C1M H1M 0.9500
C2M C3M 1.3900
C2M H2M 0.9500
C3M C4M 1.3900
C3M H3M 0.9500
C4M C5M 1.3900
C4M C11M 1.392(10)
C5M C10M 1.388(8)
N2M C6M 1.3900
N2M C10M 1.3900
N2M H2M1 0.8800
C6M C7M 1.3900
C6M H6M 0.9500
C7M C8M 1.3900
C7M H7M 0.9500
C8M C9M 1.3900
C8M H8M 0.9500
C9M C10M 1.3900
C9M C12M 1.394(10)
C11M C12M 1.391(10)
C11M H11M 0.9500
C12M H12M 0.9500
N1W C1W 1.3900
N1W C5W 1.3900
C1W C2W 1.3900
C1W H1W 0.9500
C2W C3W 1.3900
C2W H2W 0.9500
C3W C4W 1.3900
C3W H3W 0.9500
C4W C5W 1.3900
C4W C11W 1.399(10)
C5W C10W 1.397(9)
N2W C6W 1.3900
N2W C10W 1.3900
N2W H2W1 0.8800
C6W C7W 1.3900
C6W H6W 0.9500
C7W C8W 1.3900
C7W H7W 0.9500
C8W C9W 1.3900
C8W H8W 0.9500
C9W C10W 1.3900
C9W C12W 1.395(10)
C11W C12W 1.397(10)
C11W H11W 0.9500
C12W H12W 0.9500
N1T C1T 1.3900
N1T C5T 1.3900
C1T C2T 1.3900
C1T H1T 0.9500
C2T C3T 1.3900
C2T H2T 0.9500
C3T C4T 1.3900
C3T H3T 0.9500
C4T C11T 1.383(10)
C4T C5T 1.3900
C5T C10T 1.387(7)
N2T C6T 1.3900
N2T C10T 1.3900
N2T H2T1 0.8800
C6T C7T 1.3900
C6T H6T 0.9500
C7T C8T 1.3900
C7T H7T 0.9500
C8T C9T 1.3900
C8T H8T 0.9500
C9T C10T 1.3900
C9T C12T 1.394(10)
C11T C12T 1.394(10)
C11T H11T 0.9500
C12T H12T 0.9500
N1L C1L 1.3900
N1L C5L 1.3900
C1L C2L 1.3900
C1L H1L 0.9500
C2L C3L 1.3900
C2L H2L 0.9500
C3L C4L 1.3900
C3L H3L 0.9500
C4L C5L 1.3900
C4L C11L 1.397(8)
C5L C10L 1.386(3)
N2L C6L 1.3900
N2L C10L 1.3900
N2L H2L1 0.8800
C6L C7L 1.3900
C6L H6L 0.9500
C7L C8L 1.3900
C7L H7L 0.9500
C8L C9L 1.3900
C8L H8L 0.9500
C9L C10L 1.3900
C9L C12L 1.399(8)
C11L C12L 1.391(8)
C11L H11L 0.9500
C12L H12L 0.9500
N1J C1J 1.3900
N1J C5J 1.3900
N1J H1JN 0.8800
C1J C2J 1.3900
C1J H1J 0.9500
C2J C3J 1.3900
C2J H2J 0.9500
C3J C4J 1.3900
C3J H3J 0.9500
C4J C5J 1.3900
C4J C11J 1.3906(10)
C5J C10J 1.3896
N2J C6J 1.3900
N2J C10J 1.3900
C6J C7J 1.3900
C6J H6J 0.9500
C7J C8J 1.3900
C7J H7J 0.9500
C8J C9J 1.3900
C8J H8J 0.9500
C9J C10J 1.3900
C9J C12J 1.3906(11)
C11J C12J 1.3905(11)
C11J H11J 0.9500
C12J H12J 0.9500
N1R C1R 1.3900
N1R C5R 1.3900
N1R H1RN 0.8800
C1R C2R 1.3900
C1R H1R 0.9500
C2R C3R 1.3900
C2R H2R 0.9500
C3R C4R 1.3900
C3R H3R 0.9500
C4R C5R 1.3900
C4R C11R 1.3906(11)
C5R C10R 1.3901
N2R C6R 1.3900
N2R C10R 1.3900
C6R C7R 1.3900
C6R H6R 0.9500
C7R C8R 1.3900
C7R H7R 0.9500
C8R C9R 1.3900
C8R H8R 0.9500
C9R C10R 1.3900
C9R C12R 1.3907(10)
C11R C12R 1.3906(11)
C11R H11R 0.9500
C12R H12R 0.9500
N1K C1K 1.3900
N1K C5K 1.3900
C1K C2K 1.3900
C1K H1K 0.9500
C2K C3K 1.3900
C2K H2K 0.9500
C3K C4K 1.3900
C3K H3K 0.9500
C4K C5K 1.3900
C4K C11K 1.3904(11)
C5K C10K 1.394(3)
N2K C6K 1.3900
N2K C10K 1.3900
N2K H2K1 0.8800
C6K C7K 1.3900
C6K H6K 0.9500
C7K C8K 1.3900
C7K H7K 0.9500
C8K C9K 1.3900
C8K H8K 0.9500
C9K C10K 1.3900
C9K C12K 1.3903(11)
C11K C12K 1.3903(11)
C11K H11K 0.9500
C12K H12K 0.9500
N1Q C1Q 1.3900
N1Q C5Q 1.3900
N1Q H1QN 0.8800
C1Q C2Q 1.3900
C1Q H1Q 0.9500
C2Q C3Q 1.3900
C2Q H2Q 0.9500
C3Q C4Q 1.3900
C3Q H3Q 0.9500
C4Q C5Q 1.3900
C4Q C11Q 1.3900
C5Q C10Q 1.3900
N2Q C6Q 1.3900
N2Q C10Q 1.3900
C6Q C7Q 1.3900
C6Q H6Q 0.9500
C7Q C8Q 1.3900
C7Q H7Q 0.9500
C8Q C9Q 1.3900
C8Q H8Q 0.9500
C9Q C12Q 1.3900
C9Q C10Q 1.3900
C11Q C12Q 1.39004(14)
C11Q H11Q 0.9500
C12Q H12Q 0.9500

loop_
_geom_hbond_atom_site_label_D
_geom_hbond_atom_site_label_H
_geom_hbond_atom_site_label_A
_geom_hbond_distance_DH
_geom_hbond_distance_HA
_geom_hbond_distance_DA
_geom_hbond_angle_DHA
_geom_hbond_site_symmetry_A
O4A H4A1 O1A1 0.84 2.39 2.82(3) 112.6 2_676
O4B H4B1 O4C 0.84 2.02 2.857(17) 173.5 .
O4C H4C1 O1W 0.84 1.90 2.612(13) 141.6 .
O4D H4D1 O4E 0.84 2.65 2.89(2) 98.6 .
O4D H4D1 O1W 0.84 2.55 3.226(14) 138.3 .
O4E H4E1 O1W 0.84 2.33 3.109(12) 153.3 .
O4F H4F1 O2H 0.84 1.94 2.706(17) 152.0 .
O4G H4G1 O2G 0.84 1.91 2.736(18) 167.1 2_766
O4H H4H1 O1B1 0.84 1.84 2.59(3) 149.0 2_676
O4H H4H1 O1B2 0.84 2.02 2.61(5) 126.5 2_676
N2X H2X1 O5W 0.88 1.84 2.690(18) 163.0 .
N2Y H2Y1 O22W 0.88 1.85 2.71(3) 163.4 .
N2O H2O1 O32W 0.88 1.95 2.80(4) 163.1 .
N1Z H1ZN O3B1 0.88 2.20 3.01(4) 151.3 1_545
N2V H2V1 O18W 0.88 1.79 2.51(5) 137.4 .
N2M H2M1 O18W 0.88 2.09 2.91(5) 155.7 .
N2W H2W1 O2C1 0.88 2.38 3.10(3) 139.8 1_545

loop_
_geom_torsion_atom_site_label_1
_geom_torsion_atom_site_label_2
_geom_torsion_atom_site_label_3
_geom_torsion_atom_site_label_4
_geom_torsion
C6A C1A C2A C3A 3(3)
C7H C1A C2A C3A -178.2(15)
C1A C2A C3A C4A -9(3)
C1A C2A C3A S1A2 165.5(13)
C1A C2A C3A S1A1 173.1(13)
C2A C3A C4A C5A 6(3)
S1A2 C3A C4A C5A -167.3(13)
S1A1 C3A C4A C5A -175.7(12)
C3A C4A C5A C6A 2(2)
C3A C4A C5A C7A 177.9(15)
C2A C1A C6A O4A -175.6(13)
C7H C1A C6A O4A 6(2)
C2A C1A C6A C5A 5(3)
C7H C1A C6A C5A -173.6(15)
C4A C5A C6A C1A -7(3)
C7A C5A C6A C1A 176.5(16)
C4A C5A C6A O4A 173.2(13)
C7A C5A C6A O4A -3(2)
C4A C5A C7A C1B 25(2)
C6A C5A C7A C1B -159.4(16)
C5A C7A C1B C2B -106(2)
C5A C7A C1B C6B 84(2)
C6B C1B C2B C3B -3(3)
C7A C1B C2B C3B -174(2)
C1B C2B C3B C4B 3(4)
C1B C2B C3B S1B1 175.6(17)
C1B C2B C3B S1B2 -172.3(17)
C2B C3B C4B C5B 0(3)
S1B1 C3B C4B C5B -173.2(18)
S1B2 C3B C4B C5B 174.6(17)
C3B C4B C5B C7B 177(2)
C3B C4B C5B C6B -1(3)
C7B C5B C6B C1B -177(2)
C4B C5B C6B C1B 1(3)
C7B C5B C6B O4B 1(3)
C4B C5B C6B O4B 179.1(16)
C2B C1B C6B C5B 1(3)
C7A C1B C6B C5B 172(2)
C2B C1B C6B O4B -177.3(17)
C7A C1B C6B O4B -7(3)
C6B C5B C7B C1C 83(3)
C4B C5B C7B C1C -95(3)
C5B C7B C1C C2C 71(3)
C5B C7B C1C C6C -105(2)
C6C C1C C2C C3C 0(3)
C7B C1C C2C C3C -176.1(19)
C1C C2C C3C C4C 2(3)
C1C C2C C3C S1C1 -174.9(17)
C2C C3C C4C C5C -8(3)
S1C1 C3C C4C C5C 169.2(18)
C3C C4C C5C C6C 10(4)
C3C C4C C5C C7C -176(2)
C4C C5C C6C O4C 173.4(18)
C7C C5C C6C O4C 0(4)
C4C C5C C6C C1C -8(4)
C7C C5C C6C C1C 179.4(19)
C2C C1C C6C C5C 3(4)
C7B C1C C6C C5C 179(2)
C2C C1C C6C O4C -178.3(18)
C7B C1C C6C O4C -2(3)
C6C C5C C7C C1D -77(3)
C4C C5C C7C C1D 110(2)
C5C C7C C1D C2D -15(3)
C5C C7C C1D C6D 165.2(18)
C6D C1D C2D C3D 1(3)
C7C C1D C2D C3D -179.2(16)
C1D C2D C3D C4D -5(3)
C1D C2D C3D S1D -178.6(16)
C2D C3D C4D C5D 6(3)
S1D C3D C4D C5D 179.0(17)
C3D C4D C5D C6D -2(3)
C3D C4D C5D C7D -176(2)
C4D C5D C6D O4D -179.8(17)
C7D C5D C6D O4D -6(3)
C4D C5D C6D C1D -2(3)
C7D C5D C6D C1D 172(2)
C2D C1D C6D C5D 3(3)
C7C C1D C6D C5D -177.0(19)
C2D C1D C6D O4D -179.7(17)
C7C C1D C6D O4D 1(3)
C6D C5D C7D C1E -109(3)
C4D C5D C7D C1E 65(3)
C5D C7D C1E C2E -101(3)
C5D C7D C1E C6E 87(3)
C6E C1E C2E C3E -9(5)
C7D C1E C2E C3E -180(3)
C1E C2E C3E C4E 5(4)
C1E C2E C3E S1E2 167(3)
C1E C2E C3E S1E1 -172(2)
C2E C3E C4E C5E -2(4)
S1E2 C3E C4E C5E -149(4)
S1E1 C3E C4E C5E 176(2)
C3E C4E C5E C6E 2(5)
C3E C4E C5E C7E 178(3)
C2E C1E C6E O4E -179(3)
C7D C1E C6E O4E -7(4)
C2E C1E C6E C5E 8(4)
C7D C1E C6E C5E 180(2)
C4E C5E C6E O4E -178(2)
C7E C5E C6E O4E 6(4)
C4E C5E C6E C1E -5(4)
C7E C5E C6E C1E 180(2)
C4E C5E C7E C1F -71(3)
C6E C5E C7E C1F 106(3)
C5E C7E C1F C2F 1(4)
C5E C7E C1F C6F 176(2)
C6F C1F C2F C3F -2(3)
C7E C1F C2F C3F 173(2)
C1F C2F C3F C4F 1(4)
C1F C2F C3F S1F2 179.5(18)
C1F C2F C3F S1F1 -170.3(17)
C2F C3F C4F C5F -2(4)
S1F2 C3F C4F C5F -180(2)
S1F1 C3F C4F C5F 170.4(17)
C3F C4F C5F C6F 2(3)
C3F C4F C5F C7F 179(2)
C4F C5F C6F C1F -3(3)
C7F C5F C6F C1F -180(2)
C4F C5F C6F O4F -179.1(17)
C7F C5F C6F O4F 4(3)
C2F C1F C6F C5F 3(3)
C7E C1F C6F C5F -172(2)
C2F C1F C6F O4F 178.7(17)
C7E C1F C6F O4F 4(3)
C6F C5F C7F C1G 69(3)
C4F C5F C7F C1G -107(2)
C5F C7F C1G C2G 52(3)
C5F C7F C1G C6G -123.8(19)
C7F C1G C2G C3G -173.9(17)
C6G C1G C2G C3G 2(3)
C1G C2G C3G C4G -1(3)
C1G C2G C3G S1G -175.7(15)
C2G C3G C4G C5G 2(3)
S1G C3G C4G C5G 176.4(15)
C3G C4G C5G C6G -3(3)
C3G C4G C5G C7G 176.5(16)
C2G C1G C6G O4G 175.8(19)
C7F C1G C6G O4G -8(3)
C2G C1G C6G C5G -4(3)
C7F C1G C6G C5G 172.6(16)
C4G C5G C6G O4G -175.2(17)
C7G C5G C6G O4G 5(2)
C4G C5G C6G C1G 4(3)
C7G C5G C6G C1G -175.7(14)
C4G C5G C7G C1H -98(2)
C6G C5G C7G C1H 82(2)
C5G C7G C1H C2H -5(3)
C5G C7G C1H C6H 175.8(18)
C6H C1H C2H C3H -3(3)
C7G C1H C2H C3H 177.9(17)
C1H C2H C3H C4H 2(3)
C1H C2H C3H S1H 179.5(16)
C2H C3H C4H C5H 0(3)
S1H C3H C4H C5H -177.4(17)
C3H C4H C5H C6H 0(3)
C3H C4H C5H C7H 177.8(18)
C4H C5H C6H O4H -179.4(19)
C7H C5H C6H O4H 2(3)
C4H C5H C6H C1H -1(3)
C7H C5H C6H C1H -179.6(17)
C2H C1H C6H O4H -178.6(18)
C7G C1H C6H O4H 0(3)
C2H C1H C6H C5H 3(3)
C7G C1H C6H C5H -178.1(18)
C4H C5H C7H C1A -11(3)
C6H C5H C7H C1A 167.4(17)
C6A C1A C7H C5H 74(2)
C2A C1A C7H C5H -105(2)
C2A C3A S1A1 O3A1 38.4(17)
C4A C3A S1A1 O3A1 -139.9(12)
S1A2 C3A S1A1 O3A1 75(5)
C2A C3A S1A1 O1A1 -80.4(15)
C4A C3A S1A1 O1A1 101.2(13)
S1A2 C3A S1A1 O1A1 -44(4)
C2A C3A S1A1 O2A1 160.0(14)
C4A C3A S1A1 O2A1 -18.3(14)
S1A2 C3A S1A1 O2A1 -164(5)
C2A C3A S1A2 O2A2 142(2)
C4A C3A S1A2 O2A2 -44(2)
S1A1 C3A S1A2 O2A2 -5(4)
C2A C3A S1A2 O3A2 35(3)
C4A C3A S1A2 O3A2 -152(2)
S1A1 C3A S1A2 O3A2 -113(5)
C2A C3A S1A2 O1A2 -112(2)
C4A C3A S1A2 O1A2 62(3)
S1A1 C3A S1A2 O1A2 101(6)
C2B C3B S1B1 O1B1 69(2)
C4B C3B S1B1 O1B1 -118.6(18)
S1B2 C3B S1B1 O1B1 -25(5)
C2B C3B S1B1 O2B1 -148(2)
C4B C3B S1B1 O2B1 24(2)
S1B2 C3B S1B1 O2B1 117(6)
C2B C3B S1B1 O3B1 -45(2)
C4B C3B S1B1 O3B1 127.4(18)
S1B2 C3B S1B1 O3B1 -139(6)
C2B C3B S1B2 O1B2 -23(3)
C4B C3B S1B2 O1B2 162(2)
S1B1 C3B S1B2 O1B2 69(6)
C2B C3B S1B2 O2B2 179(2)
C4B C3B S1B2 O2B2 5(3)
S1B1 C3B S1B2 O2B2 -89(6)
C2B C3B S1B2 O3B2 87(2)
C4B C3B S1B2 O3B2 -88(2)
S1B1 C3B S1B2 O3B2 179(7)
C4C C3C S1C1 O2C1 118(2)
C2C C3C S1C1 O2C1 -65(2)
C4C C3C S1C1 O3C1 26(2)
C2C C3C S1C1 O3C1 -157(2)
C4C C3C S1C1 O1C2 68(3)
C2C C3C S1C1 O1C2 -115(3)
C4C C3C S1C1 O2C2 -25(4)
C2C C3C S1C1 O2C2 152(4)
C4C C3C S1C1 O3C2 -175(2)
C2C C3C S1C1 O3C2 2(2)
C4C C3C S1C1 O1C1 -78(2)
C2C C3C S1C1 O1C1 99(2)
C4D C3D S1D O3D 1(2)
C2D C3D S1D O3D 174.4(14)
C4D C3D S1D O2D 127.7(17)
C2D C3D S1D O2D -58.9(16)
C4D C3D S1D O1D -115.9(17)
C2D C3D S1D O1D 57.5(16)
C4E C3E S1E1 O2E1 -150(2)
C2E C3E S1E1 O2E1 28(3)
S1E2 C3E S1E1 O2E1 62(3)
C4E C3E S1E1 O1E1 111(2)
C2E C3E S1E1 O1E1 -71(3)
S1E2 C3E S1E1 O1E1 -36(3)
C4E C3E S1E1 O3E1 -17(2)
C2E C3E S1E1 O3E1 161(2)
S1E2 C3E S1E1 O3E1 -165(3)
C4E C3E S1E2 O3E2 -87(5)
C2E C3E S1E2 O3E2 124(5)
S1E1 C3E S1E2 O3E2 -31(4)
C4E C3E S1E2 O1E2 0(6)
C2E C3E S1E2 O1E2 -149(5)
S1E1 C3E S1E2 O1E2 56(5)
C4E C3E S1E2 O2E2 144(5)
C2E C3E S1E2 O2E2 -5(5)
S1E1 C3E S1E2 O2E2 -160(6)
C4F C3F S1F1 O2F1 151(2)
C2F C3F S1F1 O2F1 -37(3)
S1F2 C3F S1F1 O2F1 33(6)
C4F C3F S1F1 O3F1 2(3)
C2F C3F S1F1 O3F1 174(3)
S1F2 C3F S1F1 O3F1 -116(7)
C4F C3F S1F1 O1F1 -105(2)
C2F C3F S1F1 O1F1 67(3)
S1F2 C3F S1F1 O1F1 136(7)
C4F C3F S1F2 O1F2 4(4)
C2F C3F S1F2 O1F2 -174(3)
S1F1 C3F S1F2 O1F2 71(7)
C4F C3F S1F2 O2F2 -128(3)
C2F C3F S1F2 O2F2 54(4)
S1F1 C3F S1F2 O2F2 -62(7)
C4F C3F S1F2 O3F2 114(3)
C2F C3F S1F2 O3F2 -64(3)
S1F1 C3F S1F2 O3F2 -179(8)
C4G C3G S1G O2G -84.5(16)
C2G C3G S1G O2G 90.2(17)
C4G C3G S1G O3G 34.4(18)
C2G C3G S1G O3G -150.8(16)
C4G C3G S1G O1G 157.4(15)
C2G C3G S1G O1G -27.9(18)
C4H C3H S1H O1H -5(2)
C2H C3H S1H O1H 177.0(15)
C4H C3H S1H O3H -127.6(17)
C2H C3H S1H O3H 54.8(18)
C4H C3H S1H O2H 115.1(17)
C2H C3H S1H O2H -62.5(18)
C5X N1X C1X C2X 7(3)
N1X C1X C2X C3X -4(3)
C1X C2X C3X C4X 4(3)
C2X C3X C4X C11X -175(2)
C2X C3X C4X C5X -6(3)
C1X N1X C5X C10X 179.1(19)
C1X N1X C5X C4X -10(3)
C3X C4X C5X N1X 10(3)
C11X C4X C5X N1X 178(2)
C3X C4X C5X C10X -179(2)
C11X C4X C5X C10X -11(3)
C10X N2X C6X C7X 3(3)
N2X C6X C7X C8X -4(4)
C6X C7X C8X C9X 5(4)
C7X C8X C9X C10X -4(4)
C7X C8X C9X C12X 177(2)
C6X N2X C10X C5X -179(2)
C6X N2X C10X C9X -2(3)
N1X C5X C10X N2X -3(3)
C4X C5X C10X N2X -174.4(19)
N1X C5X C10X C9X 179(2)
C4X C5X C10X C9X 8(3)
C8X C9X C10X N2X 2(4)
C12X C9X C10X N2X -179(2)
C8X C9X C10X C5X 180(2)
C12X C9X C10X C5X -1(4)
C3X C4X C11X C12X 176(2)
C5X C4X C11X C12X 8(3)
C4X C11X C12X C9X -2(4)
C8X C9X C12X C11X 177(2)
C10X C9X C12X C11X -2(4)
C5Y N1Y C1Y C2Y 0.0
N1Y C1Y C2Y C3Y 0.0
C1Y C2Y C3Y C4Y 0.0
C2Y C3Y C4Y C5Y 0.0
C2Y C3Y C4Y C11Y 178(3)
C3Y C4Y C5Y N1Y 0.0
C11Y C4Y C5Y N1Y -178(3)
C3Y C4Y C5Y C10Y -178.5(14)
C11Y C4Y C5Y C10Y 4(3)
C1Y N1Y C5Y C4Y 0.0
C1Y N1Y C5Y C10Y 178.5(14)
C10Y N2Y C6Y C7Y 0.0
N2Y C6Y C7Y C8Y 0.0
C6Y C7Y C8Y C9Y 0.0
C7Y C8Y C9Y C10Y 0.0
C7Y C8Y C9Y C12Y -177(3)
C8Y C9Y C10Y N2Y 0.0
C12Y C9Y C10Y N2Y 177(3)
C8Y C9Y C10Y C5Y -174(3)
C12Y C9Y C10Y C5Y 3(3)
C6Y N2Y C10Y C9Y 0.0
C6Y N2Y C10Y C5Y 174(3)
C4Y C5Y C10Y C9Y -4.3(17)
N1Y C5Y C10Y C9Y 177.1(16)
C4Y C5Y C10Y N2Y -178.5(14)
N1Y C5Y C10Y N2Y 3(3)
C3Y C4Y C11Y C12Y -180(3)
C5Y C4Y C11Y C12Y -2(5)
C4Y C11Y C12Y C9Y 1(6)
C10Y C9Y C12Y C11Y -1(5)
C8Y C9Y C12Y C11Y 176(3)
C1O N1O C5O C10O -176.1(12)
C1O N1O C5O C4O 0.0
C10O C5O C4O C3O 176.1(12)
N1O C5O C4O C3O 0.0
C10O C5O C4O C11O -1(2)
N1O C5O C4O C11O -178(2)
C5O C4O C3O C2O 0.0
C11O C4O C3O C2O 178(2)
C4O C3O C2O C1O 0.0
C3O C2O C1O N1O 0.0
C5O N1O C1O C2O 0.0
C10O N2O C6O C7O 0.0
N2O C6O C7O C8O 0.0
C6O C7O C8O C9O 0.0
C7O C8O C9O C10O 0.0
C7O C8O C9O C12O 177(3)
N1O C5O C10O C9O 177.0(11)
C4O C5O C10O C9O 0.9(14)
N1O C5O C10O N2O -8(2)
C4O C5O C10O N2O 176.1(12)
C8O C9O C10O C5O 175(2)
C12O C9O C10O C5O -2(2)
C8O C9O C10O N2O 0.0
C12O C9O C10O N2O -177(3)
C6O N2O C10O C5O -175(2)
C6O N2O C10O C9O 0.0
C5O C4O C11O C12O 3(4)
C3O C4O C11O C12O -174(3)
C8O C9O C12O C11O -174(3)
C10O C9O C12O C11O 4(5)
C4O C11O C12O C9O -4(5)
C5Z N1Z C1Z C2Z 0.0
N1Z C1Z C2Z C3Z 0.0
C1Z C2Z C3Z C4Z 0.0
C2Z C3Z C4Z C5Z 0.0
C2Z C3Z C4Z C11Z -179.5(17)
C3Z C4Z C5Z N1Z 0.0
C11Z C4Z C5Z N1Z 179.5(17)
C3Z C4Z C5Z C10Z -179.3(8)
C11Z C4Z C5Z C10Z 0.2(15)
C1Z N1Z C5Z C4Z 0.0
C1Z N1Z C5Z C10Z 179.3(8)
C10Z N2Z C6Z C7Z 0.0
N2Z C6Z C7Z C8Z 0.0
C6Z C7Z C8Z C9Z 0.0
C7Z C8Z C9Z C12Z -176.8(19)
C7Z C8Z C9Z C10Z 0.0
C12Z C9Z C10Z N2Z 176.8(19)
C8Z C9Z C10Z N2Z 0.0
C12Z C9Z C10Z C5Z -6.9(16)
C8Z C9Z C10Z C5Z 176.3(13)
C6Z N2Z C10Z C9Z 0.0
C6Z N2Z C10Z C5Z -176.3(13)
C4Z C5Z C10Z C9Z 4.4(8)
N1Z C5Z C10Z C9Z -174.8(9)
C4Z C5Z C10Z N2Z -179.3(8)
N1Z C5Z C10Z N2Z 1.4(15)
C3Z C4Z C11Z C12Z 177.1(18)
C5Z C4Z C11Z C12Z -2(3)
C4Z C11Z C12Z C9Z 0(4)
C10Z C9Z C12Z C11Z 5(3)
C8Z C9Z C12Z C11Z -178.4(19)
C5V N1V C1V C2V 0.0
N1V C1V C2V C3V 0.0
C1V C2V C3V C4V 0.0
C2V C3V C4V C5V 0.0
C2V C3V C4V C11V -176(5)
C3V C4V C5V N1V 0.0
C11V C4V C5V N1V 176(5)
C3V C4V C5V C10V 179.3(15)
C11V C4V C5V C10V -4(4)
C1V N1V C5V C4V 0.0
C1V N1V C5V C10V -179.3(15)
C10V N2V C6V C7V 0.0
N2V C6V C7V C8V 0.0
C6V C7V C8V C9V 0.0
C7V C8V C9V C10V 0.0
C7V C8V C9V C12V -176(3)
C8V C9V C10V N2V 0.0
C12V C9V C10V N2V 176(3)
C8V C9V C10V C5V 167(2)
C12V C9V C10V C5V -17(3)
C6V N2V C10V C9V 0.0
C6V N2V C10V C5V -167(2)
C4V C5V C10V C9V 11.8(15)
N1V C5V C10V C9V -168.9(18)
C4V C5V C10V N2V 179.3(14)
N1V C5V C10V N2V -1(3)
C3V C4V C11V C12V 179(4)
C5V C4V C11V C12V 2(8)
C4V C11V C12V C9V -7(9)
C10V C9V C12V C11V 15(6)
C8V C9V C12V C11V -170(4)
C5M N1M C1M C2M 0.0
N1M C1M C2M C3M 0.0
C1M C2M C3M C4M 0.0
C2M C3M C4M C5M 0.0
C2M C3M C4M C11M 172(5)
C3M C4M C5M C10M 176.0(17)
C11M C4M C5M C10M 4(5)
C3M C4M C5M N1M 0.0
C11M C4M C5M N1M -172(5)
C1M N1M C5M C10M -176.0(16)
C1M N1M C5M C4M 0.0
C10M N2M C6M C7M 0.0
N2M C6M C7M C8M 0.0
C6M C7M C8M C9M 0.0
C7M C8M C9M C10M 0.0
C7M C8M C9M C12M 171(4)
C4M C5M C10M C9M -3.9(16)
N1M C5M C10M C9M 172(2)
C4M C5M C10M N2M 176.0(17)
N1M C5M C10M N2M -8(3)
C8M C9M C10M C5M 180(3)
C12M C9M C10M C5M 9(3)
C8M C9M C10M N2M 0.0
C12M C9M C10M N2M -171(4)
C6M N2M C10M C5M -180(3)
C6M N2M C10M C9M 0.0
C3M C4M C11M C12M 180(5)
C5M C4M C11M C12M -8(9)
C4M C11M C12M C9M 13(9)
C10M C9M C12M C11M -13(6)
C8M C9M C12M C11M 176(5)
C5W N1W C1W C2W 0.0
N1W C1W C2W C3W 0.0
C1W C2W C3W C4W 0.0
C2W C3W C4W C5W 0.0
C2W C3W C4W C11W 180.00(19)
C3W C4W C5W N1W 0.0
C11W C4W C5W N1W 180.00(15)
C3W C4W C5W C10W -179.99(8)
C11W C4W C5W C10W 0.00(15)
C1W N1W C5W C4W 0.0
C1W N1W C5W C10W 180.00(6)
C10W N2W C6W C7W 0.0
N2W C6W C7W C8W 0.0
C6W C7W C8W C9W 0.0
C7W C8W C9W C10W 0.0
C7W C8W C9W C12W -179.98(17)
C8W C9W C10W N2W 0.0
C12W C9W C10W N2W 180.0(2)
C8W C9W C10W C5W -179.99(12)
C12W C9W C10W C5W -0.02(18)
C6W N2W C10W C9W 0.0
C6W N2W C10W C5W 179.99(16)
C4W C5W C10W C9W 0.00(7)
N1W C5W C10W C9W 180.00(5)
C4W C5W C10W N2W 180.00(9)
N1W C5W C10W N2W 0.01(16)
C5W C4W C11W C12W 0.0(3)
C3W C4W C11W C12W -180.0(2)
C10W C9W C12W C11W 0.0(3)
C8W C9W C12W C11W -179.99(17)
C4W C11W C12W C9W 0.0(4)
C5T N1T C1T C2T 0.0
N1T C1T C2T C3T 0.0
C1T C2T C3T C4T 0.0
C2T C3T C4T C11T -175(4)
C2T C3T C4T C5T 0.0
C11T C4T C5T C10T -7(3)
C3T C4T C5T C10T 177.7(15)
C11T C4T C5T N1T 175(4)
C3T C4T C5T N1T 0.0
C1T N1T C5T C10T -177.6(15)
C1T N1T C5T C4T 0.0
C10T N2T C6T C7T 0.0
N2T C6T C7T C8T 0.0
C6T C7T C8T C9T 0.0
C7T C8T C9T C10T 0.0
C7T C8T C9T C12T 179(3)
C4T C5T C10T C9T 2.0(15)
N1T C5T C10T C9T 179.6(17)
C4T C5T C10T N2T 177.7(15)
N1T C5T C10T N2T -5(3)
C8T C9T C10T C5T 176(3)
C12T C9T C10T C5T -4(3)
C8T C9T C10T N2T 0.0
C12T C9T C10T N2T -179(3)
C6T N2T C10T C5T -176(2)
C6T N2T C10T C9T 0.0
C3T C4T C11T C12T -171(3)
C5T C4T C11T C12T 14(6)
C4T C11T C12T C9T -16(7)
C10T C9T C12T C11T 11(5)
C8T C9T C12T C11T -169(4)
C5L N1L C1L C2L 0.0
N1L C1L C2L C3L 0.0
C1L C2L C3L C4L 0.0
C2L C3L C4L C5L 0.0
C2L C3L C4L C11L -171(4)
C3L C4L C5L C10L -175.1(18)
C11L C4L C5L C10L -4(4)
C3L C4L C5L N1L 0.0
C11L C4L C5L N1L 171(4)
C1L N1L C5L C10L 175.1(18)
C1L N1L C5L C4L 0.0
C10L N2L C6L C7L 0.0
N2L C6L C7L C8L 0.0
C6L C7L C8L C9L 0.0
C7L C8L C9L C10L 0.0
C7L C8L C9L C12L -168(5)
C4L C5L C10L C9L 9(2)
N1L C5L C10L C9L -166.2(19)
C4L C5L C10L N2L -175.1(19)
N1L C5L C10L N2L 10(4)
C8L C9L C10L C5L 176(3)
C12L C9L C10L C5L -15(4)
C8L C9L C10L N2L 0.0
C12L C9L C10L N2L 168(5)
C6L N2L C10L C5L -176(3)
C6L N2L C10L C9L 0.0
C3L C4L C11L C12L 177(5)
C5L C4L C11L C12L 5(8)
C4L C11L C12L C9L -12(9)
C10L C9L C12L C11L 17(7)
C8L C9L C12L C11L -175(5)
C5J N1J C1J C2J 0.0
N1J C1J C2J C3J 0.0
C1J C2J C3J C4J 0.0
C2J C3J C4J C5J 0.0
C2J C3J C4J C11J -180(2)
C3J C4J C5J C10J 178.0(13)
C11J C4J C5J C10J -2(2)
C3J C4J C5J N1J 0.0
C11J C4J C5J N1J 180(2)
C1J N1J C5J C10J -178.0(13)
C1J N1J C5J C4J 0.0
C10J N2J C6J C7J 0.0
N2J C6J C7J C8J 0.0
C6J C7J C8J C9J 0.0
C7J C8J C9J C10J 0.0
C7J C8J C9J C12J 176(4)
C4J C5J C10J C9J -2.5(12)
N1J C5J C10J C9J 175.5(9)
C4J C5J C10J N2J 178.0(13)
N1J C5J C10J N2J -4(3)
C8J C9J C10J C5J -180(2)
C12J C9J C10J C5J 4(3)
C8J C9J C10J N2J 0.0
C12J C9J C10J N2J -176(4)
C6J N2J C10J C5J 180(2)
C6J N2J C10J C9J 0.0
C5J C4J C11J C12J 5(4)
C3J C4J C11J C12J -175(3)
C4J C11J C12J C9J -3(6)
C8J C9J C12J C11J -178(3)
C10J C9J C12J C11J -1(6)
C5R N1R C1R C2R 0.0
N1R C1R C2R C3R 0.0
C1R C2R C3R C4R 0.0
C2R C3R C4R C5R 0.0
C2R C3R C4R C11R -175(4)
C3R C4R C5R N1R 0.0
C11R C4R C5R N1R 175(4)
C3R C4R C5R C10R -178.4(10)
C11R C4R C5R C10R -3(3)
C1R N1R C5R C4R 0.0
C1R N1R C5R C10R 178.4(10)
C10R N2R C6R C7R 0.0
N2R C6R C7R C8R 0.0
C6R C7R C8R C9R 0.0
C7R C8R C9R C10R 0.0
C7R C8R C9R C12R -179(4)
C8R C9R C10R N2R 0.0
C12R C9R C10R N2R 179(4)
C8R C9R C10R C5R 174.3(18)
C12R C9R C10R C5R -7(3)
C6R N2R C10R C9R 0.0
C6R N2R C10R C5R -174.3(18)
C4R C5R C10R C9R 7.3(18)
N1R C5R C10R C9R -171(2)
C4R C5R C10R N2R -178.4(10)
N1R C5R C10R N2R 3(2)
C5R C4R C11R C12R -2(5)
C3R C4R C11R C12R 173(3)
C4R C11R C12R C9R 3(6)
C8R C9R C12R C11R -179(3)
C10R C9R C12R C11R 2(6)
C5K N1K C1K C2K 0.0
N1K C1K C2K C3K 0.0
C1K C2K C3K C4K 0.0
C2K C3K C4K C5K 0.0
C2K C3K C4K C11K 170(4)
C3K C4K C5K N1K 0.0
C11K C4K C5K N1K -171(4)
C3K C4K C5K C10K 173.0(16)
C11K C4K C5K C10K 2(3)
C1K N1K C5K C4K 0.0
C1K N1K C5K C10K -173.1(16)
C10K N2K C6K C7K 0.0
N2K C6K C7K C8K 0.0
C6K C7K C8K C9K 0.0
C7K C8K C9K C10K 0.0
C7K C8K C9K C12K 178(2)
C8K C9K C10K N2K 0.0
C12K C9K C10K N2K -178(2)
C8K C9K C10K C5K 170(3)
C12K C9K C10K C5K -8(3)
C6K N2K C10K C9K 0.0
C6K N2K C10K C5K -170(3)
C4K C5K C10K C9K 3.0(16)
N1K C5K C10K C9K 176.0(18)
C4K C5K C10K N2K 172.9(16)
N1K C5K C10K N2K -14(3)
C3K C4K C11K C12K -173(4)
C5K C4K C11K C12K -2(8)
C10K C9K C12K C11K 8(6)
C8K C9K C12K C11K -170(5)
C4K C11K C12K C9K -3(9)
C5Q N1Q C1Q C2Q 0.0
N1Q C1Q C2Q C3Q 0.0
C1Q C2Q C3Q C4Q 0.0
C2Q C3Q C4Q C5Q 0.0
C2Q C3Q C4Q C11Q 179.6(12)
C3Q C4Q C5Q C10Q 180.0(3)
C11Q C4Q C5Q C10Q 0.4(13)
C3Q C4Q C5Q N1Q 0.0
C11Q C4Q C5Q N1Q -179.6(12)
C1Q N1Q C5Q C4Q 0.0
C1Q N1Q C5Q C10Q -180.0(3)
C10Q N2Q C6Q C7Q 0.0
N2Q C6Q C7Q C8Q 0.0
C6Q C7Q C8Q C9Q 0.0
C7Q C8Q C9Q C12Q 179.5(13)
C7Q C8Q C9Q C10Q 0.0
C12Q C9Q C10Q C5Q 1.7(14)
C8Q C9Q C10Q C5Q -178.8(9)
C12Q C9Q C10Q N2Q -179.5(13)
C8Q C9Q C10Q N2Q 0.0
C4Q C5Q C10Q C9Q -1.2(7)
N1Q C5Q C10Q C9Q 178.7(6)
C4Q C5Q C10Q N2Q 180.0(3)
N1Q C5Q C10Q N2Q 0.0(7)
C6Q N2Q C10Q C9Q 0.0
C6Q N2Q C10Q C5Q 178.8(9)
C3Q C4Q C11Q C12Q -179.7(17)
C5Q C4Q C11Q C12Q 0(3)
C8Q C9Q C12Q C11Q 179.1(19)
C10Q C9Q C12Q C11Q -1(3)
C4Q C11Q C12Q C9Q 1(3)
